data_7713064
loop_
_publ_author_name
'Alotaibi, Rajeh'
'Booth, Amy'
'Little, Edmund'
'Brookfield, Adam'
'Achari, Amritroop'
'Lockyer, Selena J.'
'Timco, Grigore A.'
'Whitehead, George F. S.'
'Vit&#xf3;rica-Yrez&#xe1;bal, I&#xf1;igo J'
'Chilton, Nicholas F.'
'Nair, Rahul R.'
'Collison, David'
'Winpenny, Richard E. P.'

_publ_section_title
;
 Synthesis and characterization of heterometallic rings templated through
 alkylammonium or imidazolium cations.
;
_journal_name_full 'Dalton transactions (Cambridge, England : 2003)'
_journal_paper_doi 10.1039/d3dt00982c
_journal_year 2023
_chemical_formula_moiety 'C85 H153 Cr8 F11 O34 Zn, 2(C3 H5 N2), [+ solvents]'
_chemical_formula_sum 'C93 H163 Cr8 F11 N2 O34 Zn'
_chemical_formula_weight 2543.61
_space_group_crystal_system trigonal
_space_group_IT_number 165
_space_group_name_Hall '-P 3 2"c'
_space_group_name_H-M_alt 'P -3 c 1'
_atom_sites_solution_hydrogens geom
_atom_sites_solution_primary dual
_audit_creation_date 2022-10-20
_audit_creation_method
;
Olex2 1.5
(compiled 2022.04.07 svn.rca3783a0 for OlexSys, GUI svn.r6498)
;
_audit_update_record
;
2023-05-04 deposited with the CCDC.	2023-05-11 downloaded from the CCDC.
;
_cell_angle_alpha 90
_cell_angle_beta 90
_cell_angle_gamma 120
_cell_formula_units_Z 6
_cell_length_a 36.4236(5)
_cell_length_b 36.4236(5)
_cell_length_c 19.1203(3)
_cell_measurement_reflns_used 14423
_cell_measurement_temperature 150.00(10)
_cell_measurement_theta_max 75.5790
_cell_measurement_theta_min 2.6870
_cell_volume 21968.0(5)
_computing_cell_refinement 'CrysAlisPro 1.171.40.14d (Rigaku OD, 2018)'
_computing_data_collection 'CrysAlisPro 1.171.40.14d (Rigaku OD, 2018)'
_computing_data_reduction 'CrysAlisPro 1.171.40.14d (Rigaku OD, 2018)'
_computing_molecular_graphics 'Olex2 1.5 (Dolomanov et al., 2009)'
_computing_publication_material 'Olex2 1.5 (Dolomanov et al., 2009)'
_computing_structure_refinement 'SHELXL 2019/2 (Sheldrick, 2015)'
_computing_structure_solution 'SHELXT  (Sheldrick, 2015)'
_diffrn_ambient_environment N~2~
_diffrn_ambient_temperature 150.00(10)
_diffrn_detector 'CCD plate'
_diffrn_measured_fraction_theta_full 0.997
_diffrn_measured_fraction_theta_max 0.984
_diffrn_measurement_details
;
List of Runs (angles in degrees, time in seconds):

  # Type    Start    End  Width  t~exp~   \w     \q     \k     \f   Frames
#--------------------------------------------------------------------------
  1  \w   -129.00 -20.00   1.00    1.00    --  -45.10 -34.00-117.00  109
  2  \w   -115.00 -47.00   1.00    5.00    -- -110.00  60.00  31.00   68
  3  \w   -184.00-123.00   1.00    5.00    -- -110.00 -60.00-108.00   61
  4  \w    -64.00   8.00   1.00    1.00    --  -45.10  60.00  31.00   72
  5  \w   -130.00 -21.00   1.00    5.00    -- -110.00  57.00-150.00  109
  6  \w   -150.00 -22.00   1.00    5.00    -- -110.00  38.00-150.00  128
;
_diffrn_measurement_device 'four-circle diffractometer'
_diffrn_measurement_device_type 'XtaLAB AFC11 (RINC): Kappa single'
_diffrn_measurement_method '\w scans'
_diffrn_orient_matrix_type 'CrysAlisPro convention (1999,Acta A55,543-557)'
_diffrn_orient_matrix_UB_11 -0.0371437000
_diffrn_orient_matrix_UB_12 -0.0271620000
_diffrn_orient_matrix_UB_13 0.0496210000
_diffrn_orient_matrix_UB_21 0.0288816000
_diffrn_orient_matrix_UB_22 0.0214635000
_diffrn_orient_matrix_UB_23 0.0635106000
_diffrn_orient_matrix_UB_31 -0.0128877000
_diffrn_orient_matrix_UB_32 0.0344066000
_diffrn_orient_matrix_UB_33 -0.0005218000
_diffrn_radiation_monochromator mirror
_diffrn_radiation_probe x-ray
_diffrn_radiation_type CuK\a
_diffrn_radiation_wavelength 1.54184
_diffrn_reflns_av_unetI/netI 0.0762
_diffrn_reflns_Laue_measured_fraction_full 0.997
_diffrn_reflns_Laue_measured_fraction_max 0.984
_diffrn_reflns_limit_h_max 42
_diffrn_reflns_limit_h_min -46
_diffrn_reflns_limit_k_max 42
_diffrn_reflns_limit_k_min -45
_diffrn_reflns_limit_l_max 24
_diffrn_reflns_limit_l_min -23
_diffrn_reflns_number 37098
_diffrn_reflns_point_group_measured_fraction_full 0.997
_diffrn_reflns_point_group_measured_fraction_max 0.984
_diffrn_reflns_theta_full 67.684
_diffrn_reflns_theta_max 77.227
_diffrn_reflns_theta_min 2.802
_diffrn_source 'Rotating-anode X-ray tube (dual wavelength)'
_diffrn_source_type 'Rigaku (Cu) X-ray DW Source'
_exptl_absorpt_coefficient_mu 5.498
_exptl_absorpt_correction_T_max 1.00000
_exptl_absorpt_correction_T_min 0.37025
_exptl_absorpt_correction_type multi-scan
_exptl_absorpt_process_details
;
CrysAlisPro 1.171.40.14d (Rigaku Oxford Diffraction, 2018)
Empirical absorption correction using spherical harmonics,
 implemented in SCALE3 ABSPACK scaling algorithm.
;
_exptl_crystal_colour 'clear green'
_exptl_crystal_colour_lustre clear
_exptl_crystal_colour_primary green
_exptl_crystal_density_diffrn 1.154
_exptl_crystal_description block
_exptl_crystal_F_000 7968
_exptl_crystal_size_max 0.398
_exptl_crystal_size_mid 0.174
_exptl_crystal_size_min 0.145
_refine_diff_density_max 0.994
_refine_diff_density_min -1.175
_refine_diff_density_rms 0.139
_refine_ls_extinction_method none
_refine_ls_goodness_of_fit_ref 1.045
_refine_ls_hydrogen_treatment constr
_refine_ls_matrix_type full
_refine_ls_number_parameters 1259
_refine_ls_number_reflns 37098
_refine_ls_number_restraints 4069
_refine_ls_restrained_S_all 1.045
_refine_ls_R_factor_all 0.2110
_refine_ls_R_factor_gt 0.1326
_refine_ls_shift/su_max 0.001
_refine_ls_shift/su_mean 0.000
_refine_ls_structure_factor_coef Fsqd
_refine_ls_weighting_details 'w=1/[\s^2^(Fo^2^)+(0.0826P)^2^+146.7259P] where P=(Fo^2^+2Fc^2^)/3'
_refine_ls_weighting_scheme calc
_refine_ls_wR_factor_gt 0.2866
_refine_ls_wR_factor_ref 0.3416
_reflns_Friedel_coverage 0.000
_reflns_number_gt 20401
_reflns_number_total 37098
_reflns_threshold_expression 'I > 2\s(I)'
_twin_special_details
;
Component 2 rotated by 120.1670\% 
 around [-0.01 -0.05 1.00] (reciprocal) or [-0.01 -0.02 1.00] (direct)
;
_cod_data_source_file d3dt00982c2.cif
_cod_data_source_block s5330r_twin1_hklf4
_cod_original_cell_volume 21968.0(7)
_cod_database_code 7713064
_shelx_shelxl_version_number 2019/2
_chemical_oxdiff_formula 'C11 H10 N O'
_shelx_space_group_comment
;
The symmetry employed for this shelxl refinement is uniquely defined
by the following loop, which should always be used as a source of
symmetry information in preference to the above space-group names.
They are only intended as comments.
;
_shelx_estimated_absorpt_t_max 0.503
_shelx_estimated_absorpt_t_min 0.218
_olex2_refinement_description
;
1. Twinned data refinement
 Scales: 0.80933
 0.19067
2. Uiso/Uaniso restraints and constraints
All non-hydrogen atoms have similar U: within 2A with sigma of 0.01 and sigma
for terminal atoms of 0.02 within 2A
Uanis(Cr8) = Uanis(Cr7)
Uanis(F16A) = Uanis(F16)
Uanis(Zn12) = Uanis(Cr2)
3. Rigid body (RIGU) restrains
 All non-hydrogen atoms
 with sigma for 1-2 distances of 0.002 and sigma for 1-3 distances of 0.002
4. Same fragment restrains
{O1, O2, C1, C2, C3, C4, C5} sigma for 1-2: 0.02, 1-3: 0.04
as in
{O3, O4, C6, C7, C8, C9, C10}
{O1, O2, C1, C2, C3, C4, C5} sigma for 1-2: 0.02, 1-3: 0.04
as in
{O5, O6, C11, C12, C13, C14, C15}
{O1, O2, C1, C2, C3, C4, C5} sigma for 1-2: 0.02, 1-3: 0.04
as in
{O7, O8, C16, C17, C18, C19, C20}
{O1, O2, C1, C2, C3, C4, C5} sigma for 1-2: 0.02, 1-3: 0.04
as in
{O9, O10, C21, C22, C23, C24, C25}
{O1, O2, C1, C2, C3, C4, C5} sigma for 1-2: 0.02, 1-3: 0.04
as in
{O11, O12, C26, C27, C28, C29, C30}
{O1, O2, C1, C2, C3, C4, C5} sigma for 1-2: 0.02, 1-3: 0.04
as in
{O13, O14, C31, C32, C33, C34, C35}
{O1, O2, C1, C2, C3, C4, C5} sigma for 1-2: 0.02, 1-3: 0.04
as in
{O15, O16, C36, C37, C38, C39, C40}
{O1, O2, C1, C2, C3, C4, C5} sigma for 1-2: 0.02, 1-3: 0.04
as in
{O1A, O2A, C1A, C2A, C3A, C4A, C5A}
{O1, O2, C1, C2, C3, C4, C5} sigma for 1-2: 0.02, 1-3: 0.04
as in
{O3A, O4A, C6A, C7A, C8A, C9A, C10A}
{O1, O2, C1, C2, C3, C4, C5} sigma for 1-2: 0.02, 1-3: 0.04
as in
{O5A, O6A, C11A, C12A, C13A, C14A, C15A}
{O1, O2, C1, C2, C3, C4, C5} sigma for 1-2: 0.02, 1-3: 0.04
as in
{O7A, O8A, C16A, C17A, C18A, C19A, C20A}
{O1, O2, C1, C2, C3, C4, C5} sigma for 1-2: 0.02, 1-3: 0.04
as in
{O9A, O10A, C21A, C22A, C23A, C24A, C25A}
{O1, O2, C1, C2, C3, C4, C5} sigma for 1-2: 0.02, 1-3: 0.04
as in
{O11A, O12A, C26A, C27A, C28A, C29A, C30A}
{O1, O2, C1, C2, C3, C4, C5} sigma for 1-2: 0.02, 1-3: 0.04
as in
{O13A, O14A, C31A, C32A, C33A, C34A, C35A}
{O1, O2, C1, C2, C3, C4, C5} sigma for 1-2: 0.02, 1-3: 0.04
as in
{O15A, O16A, C36A, C37A, C38A, C39A, C40A}
5. Others
 Fixed Sof: Cr6(0.5) F16(0.5) C1B(0.5) H1BA(0.5) H1BB(0.5) H1BC(0.5) C2H(0.5)
 H2HA(0.5) H2HB(0.5) H2HC(0.5) C1I(0.5) H1IA(0.5) H1IB(0.5) H1IC(0.5) Cr5(0.5)
 Cr8(0.5) Cr11(0.5) Zn12(0.5) F8(0.5) F10(0.5) F12(0.5) F13(0.5) O1(0.5)
 O2(0.5) C1(0.5) C2(0.5) C3(0.5) H3A(0.5) H3B(0.5) H3C(0.5) C4(0.5) H4A(0.5)
 H4B(0.5) H4C(0.5) C5(0.5) H5A(0.5) H5B(0.5) H5C(0.5) O3(0.5) O4(0.5) C6(0.5)
 C7(0.5) C8(0.5) H8A(0.5) H8B(0.5) H8C(0.5) C9(0.5) H9A(0.5) H9B(0.5) H9C(0.5)
 C10(0.5) H10A(0.5) H10B(0.5) H10C(0.5) O5(0.5) O6(0.5) C11(0.5) C12(0.5)
 C13(0.5) H13A(0.5) H13B(0.5) H13C(0.5) C14(0.5) H14A(0.5) H14B(0.5) H14C(0.5)
 C15(0.5) H15A(0.5) H15B(0.5) H15C(0.5) O7(0.5) O8(0.5) C16(0.5) C17(0.5)
 C18(0.5) H18A(0.5) H18B(0.5) H18C(0.5) C19(0.5) H19A(0.5) H19B(0.5) H19C(0.5)
 C20(0.5) H20A(0.5) H20B(0.5) H20C(0.5) O9(0.5) O10(0.5) C21(0.5) C22(0.5)
 C23(0.5) H23A(0.5) H23B(0.5) H23C(0.5) C24(0.5) H24A(0.5) H24B(0.5) H24C(0.5)
 C25(0.5) H25A(0.5) H25B(0.5) H25C(0.5) O11(0.5) O12(0.5) C26(0.5) C27(0.5)
 C28(0.5) H28A(0.5) H28B(0.5) H28C(0.5) C29(0.5) H29A(0.5) H29B(0.5) H29C(0.5)
 C30(0.5) H30A(0.5) H30B(0.5) H30C(0.5) O13(0.5) O14(0.5) C31(0.5) C32(0.5)
 C33(0.5) H33A(0.5) H33B(0.5) H33C(0.5) C34(0.5) H34A(0.5) H34B(0.5) H34C(0.5)
 C35(0.5) H35A(0.5) H35B(0.5) H35C(0.5) O15(0.5) O16(0.5) C36(0.5) C37(0.5)
 C38(0.5) H38A(0.5) H38B(0.5) H38C(0.5) C39(0.5) H39A(0.5) H39B(0.5) H39C(0.5)
 C40(0.5) H40A(0.5) H40B(0.5) H40C(0.5) Cr2(0.5) Cr7(0.5) Cr9(0.5) Cr10(0.5)
 F7(0.5) F9(0.5) F11(0.5) F15(0.5) O1A(0.5) O2A(0.5) C1A(0.5) C2A(0.5) C3A(0.5)
 H3AA(0.5) H3AB(0.5) H3AC(0.5) C4A(0.5) H4AA(0.5) H4AB(0.5) H4AC(0.5) C5A(0.5)
 H5AA(0.5) H5AB(0.5) H5AC(0.5) O3A(0.5) O4A(0.5) C6A(0.5) C7A(0.5) C8A(0.5)
 H8AA(0.5) H8AB(0.5) H8AC(0.5) C9A(0.5) H9AA(0.5) H9AB(0.5) H9AC(0.5) C10A(0.5)
 H10D(0.5) H10E(0.5) H10F(0.5) O5A(0.5) O6A(0.5) C11A(0.5) C12A(0.5) C13A(0.5)
 H13D(0.5) H13E(0.5) H13F(0.5) C14A(0.5) H14D(0.5) H14E(0.5) H14F(0.5)
 C15A(0.5) H15D(0.5) H15E(0.5) H15F(0.5) O7A(0.5) O8A(0.5) C16A(0.5) C17A(0.5)
 C18A(0.5) H18D(0.5) H18E(0.5) H18F(0.5) C19A(0.5) H19D(0.5) H19E(0.5)
 H19F(0.5) C20A(0.5) H20D(0.5) H20E(0.5) H20F(0.5) O9A(0.5) O10A(0.5) C21A(0.5)
 C22A(0.5) C23A(0.5) H23D(0.5) H23E(0.5) H23F(0.5) C24A(0.5) H24D(0.5)
 H24E(0.5) H24F(0.5) C25A(0.5) H25D(0.5) H25E(0.5) H25F(0.5) O11A(0.5)
 O12A(0.5) C26A(0.5) C27A(0.5) C28A(0.5) H28D(0.5) H28E(0.5) H28F(0.5)
 C29A(0.5) H29D(0.5) H29E(0.5) H29F(0.5) C30A(0.5) H30D(0.5) H30E(0.5)
 H30F(0.5) O13A(0.5) O14A(0.5) C31A(0.5) C32A(0.5) C33A(0.5) H33D(0.5)
 H33E(0.5) H33F(0.5) C34A(0.5) H34D(0.5) H34E(0.5) H34F(0.5) C35A(0.5)
 H35D(0.5) H35E(0.5) H35F(0.5) O15A(0.5) O16A(0.5) C36A(0.5) C37A(0.5)
 C38A(0.5) H38D(0.5) H38E(0.5) H38F(0.5) C39A(0.5) H39D(0.5) H39E(0.5)
 H39F(0.5) C40A(0.5) H40D(0.5) H40E(0.5) H40F(0.5) F16A(0.5)
6.a Me refined with riding coordinates:
 C1B(H1BA,H1BB,H1BC), C2H(H2HA,H2HB,H2HC), C1I(H1IA,H1IB,H1IC), C3(H3A,H3B,
 H3C), C4(H4A,H4B,H4C), C5(H5A,H5B,H5C), C8(H8A,H8B,H8C), C9(H9A,H9B,H9C),
 C10(H10A,H10B,H10C), C13(H13A,H13B,H13C), C14(H14A,H14B,H14C), C15(H15A,H15B,
 H15C), C18(H18A,H18B,H18C), C19(H19A,H19B,H19C), C20(H20A,H20B,H20C), C23(H23A,
 H23B,H23C), C24(H24A,H24B,H24C), C25(H25A,H25B,H25C), C28(H28A,H28B,H28C),
 C29(H29A,H29B,H29C), C30(H30A,H30B,H30C), C33(H33A,H33B,H33C), C34(H34A,H34B,
 H34C), C35(H35A,H35B,H35C), C38(H38A,H38B,H38C), C39(H39A,H39B,H39C), C40(H40A,
 H40B,H40C), C3A(H3AA,H3AB,H3AC), C4A(H4AA,H4AB,H4AC), C5A(H5AA,H5AB,H5AC),
 C8A(H8AA,H8AB,H8AC), C9A(H9AA,H9AB,H9AC), C10A(H10D,H10E,H10F), C13A(H13D,H13E,
 H13F), C14A(H14D,H14E,H14F), C15A(H15D,H15E,H15F), C18A(H18D,H18E,H18F),
 C19A(H19D,H19E,H19F), C20A(H20D,H20E,H20F), C23A(H23D,H23E,H23F), C24A(H24D,
 H24E,H24F), C25A(H25D,H25E,H25F), C28A(H28D,H28E,H28F), C29A(H29D,H29E,H29F),
 C30A(H30D,H30E,H30F), C33A(H33D,H33E,H33F), C34A(H34D,H34E,H34F), C35A(H35D,
 H35E,H35F), C38A(H38D,H38E,H38F), C39A(H39D,H39E,H39F), C40A(H40D,H40E,H40F)
6.b Aromatic/amide H refined with riding coordinates:
 N1(H1), C41(H41), C51(H51), C3J(H3J), N2(H2)
;
_platon_squeeze_special_details
;
A solvent mask was calculated and 826 electrons were 
found in a volume of 3508\%A^3^ in 4 voids per unit cell. 
This is consistent with the presence of 
[+ solvents] per Asymmetric Unit 
which account for 720 electrons 
per unit cell.
;
_platon_squeeze_void_probe_radius 1.20
_olex2_submission_special_instructions 'No special instructions were received'
_oxdiff_exptl_absorpt_empirical_details
;
Empirical correction (ABSPACK) includes:
- Absorption correction using spherical harmonics
- Frame scaling
;
_oxdiff_exptl_absorpt_empirical_full_max 2.035
_oxdiff_exptl_absorpt_empirical_full_min 0.579
_oxdiff_twin_integration_method simultaneous
_oxdiff_twin_items 2

loop_
_space_group_symop_operation_xyz
'x, y, z'
'-y, x-y, z'
'-x+y, -x, z'
'y, x, -z+1/2'
'x-y, -y, -z+1/2'
'-x, -x+y, -z+1/2'
'-x, -y, -z'
'y, -x+y, -z'
'x-y, x, -z'
'-y, -x, z-1/2'
'-x+y, y, z-1/2'
'x, x-y, z-1/2'

loop_
_atom_site_label
_atom_site_type_symbol
_atom_site_fract_x
_atom_site_fract_y
_atom_site_fract_z
_atom_site_U_iso_or_equiv
_atom_site_adp_type
_atom_site_occupancy
_atom_site_site_symmetry_order
_atom_site_calc_flag
_atom_site_refinement_flags_posn
_atom_site_refinement_flags_adp
_atom_site_refinement_flags_occupancy
_atom_site_disorder_assembly
_atom_site_disorder_group
Cr6 Cr 0.2478(3) 0.9987(6) 0.2397(5) 0.050(2) Uani 0.5 1 d . U P . .
F14 F 0.47421(18) 1.000000 0.250000 0.0394(14) Uani 1 2 d S TU P . .
F16 F 0.4685(5) 0.9713(7) 0.1298(10) 0.041(2) Uani 0.5 1 d . U P A -1
O17 O 0.5335(2) 0.9762(2) 0.2062(4) 0.0511(15) Uani 1 1 d . U . . .
C3G C 0.6033(4) 1.000000 0.250000 0.063(3) Uani 1 2 d S TU P . .
C2W C 0.5613(4) 1.000000 0.250000 0.056(3) Uani 1 2 d S TU P B .
C1B C 0.5940(8) 0.9557(7) 0.2474(17) 0.074(5) Uani 0.5 1 d . U P B -1
H1BA H 0.577226 0.941815 0.205615 0.112 Uiso 0.5 1 calc R U P B -1
H1BB H 0.620694 0.955237 0.245769 0.112 Uiso 0.5 1 calc R U P B -1
H1BC H 0.578034 0.940592 0.289246 0.112 Uiso 0.5 1 calc R U P B -1
C2H C 0.6285(8) 1.0236(9) 0.1828(16) 0.079(5) Uani 0.5 1 d . U P B -1
H2HA H 0.634793 1.053109 0.184121 0.118 Uiso 0.5 1 calc R U P B -1
H2HB H 0.655104 1.023037 0.180959 0.118 Uiso 0.5 1 calc R U P B -1
H2HC H 0.611474 1.009553 0.141303 0.118 Uiso 0.5 1 calc R U P B -1
C1I C 0.6293(8) 1.0238(9) 0.3135(16) 0.077(5) Uani 0.5 1 d . U P B -1
H1IA H 0.634523 1.052939 0.312608 0.116 Uiso 0.5 1 calc R U P B -1
H1IB H 0.613765 1.009613 0.356120 0.116 Uiso 0.5 1 calc R U P B -1
H1IC H 0.656424 1.024257 0.312644 0.116 Uiso 0.5 1 calc R U P B -1
N1 N 0.4176(3) 1.0157(3) 0.3597(5) 0.0538(19) Uani 1 1 d . U . . .
H1 H 0.442786 1.019194 0.369305 0.065 Uiso 1 1 calc R U . . .
C41 C 0.3689(4) 1.0306(5) 0.3430(9) 0.090(3) Uani 1 1 d . U . . .
H41 H 0.353892 1.045512 0.338281 0.108 Uiso 1 1 calc R U . . .
C51 C 0.4086(4) 1.0469(4) 0.3568(8) 0.074(3) Uani 1 1 d . U . . .
H51 H 0.428145 1.076146 0.363652 0.089 Uiso 1 1 calc R U . . .
C3J C 0.3838(4) 0.9790(4) 0.3462(7) 0.070(3) Uani 1 1 d . U . . .
H3J H 0.381698 0.951940 0.343788 0.084 Uiso 1 1 calc R U . . .
N2 N 0.3526(4) 0.9885(4) 0.3366(7) 0.094(3) Uani 1 1 d . U . . .
H2 H 0.325936 0.969981 0.327654 0.113 Uiso 1 1 calc R U . . .
Cr5 Cr 0.2786(4) 0.8487(4) 0.3018(5) 0.0490(19) Uani 0.5 1 d . U P A -1
Cr8 Cr 0.3791(3) 0.8698(4) 0.2708(7) 0.0376(12) Uani 0.5 1 d . U P A -1
Cr11 Cr 0.2274(2) 0.9045(2) 0.3059(3) 0.0470(13) Uani 0.5 1 d . U P A -1
Zn12 Zn 0.5215(2) 1.0502(3) 0.2880(6) 0.0491(6) Uani 0.5 1 d . U P A -1
F8 F 0.2651(8) 0.9636(9) 0.2930(17) 0.058(3) Uani 0.5 1 d . U P A -1
F10 F 0.4094(11) 0.9189(10) 0.2198(17) 0.040(3) Uani 0.5 1 d . U P A -1
F12 F 0.3383(8) 0.8845(10) 0.3008(17) 0.046(3) Uani 0.5 1 d . U P A -1
F13 F 0.2695(5) 0.8910(7) 0.2679(13) 0.053(3) Uani 0.5 1 d . U P A -1
O1 O 0.1874(5) 0.9637(5) 0.2716(10) 0.071(4) Uani 0.5 1 d D U P A -1
O2 O 0.1855(5) 0.9147(5) 0.3461(10) 0.071(3) Uani 0.5 1 d D U P A -1
C1 C 0.1715(8) 0.9369(9) 0.3211(18) 0.084(4) Uani 0.5 1 d D U P A -1
C2 C 0.1264(7) 0.9250(9) 0.3432(15) 0.105(5) Uani 0.5 1 d D U P A -1
C3 C 0.1128(11) 0.8953(11) 0.4054(17) 0.121(8) Uani 0.5 1 d D U P A -1
H3A H 0.112948 0.869350 0.392396 0.182 Uiso 0.5 1 calc R U P A -1
H3B H 0.132481 0.909179 0.444237 0.182 Uiso 0.5 1 calc R U P A -1
H3C H 0.084121 0.888139 0.419652 0.182 Uiso 0.5 1 calc R U P A -1
C4 C 0.1263(10) 0.9655(9) 0.363(2) 0.119(8) Uani 0.5 1 d D U P A -1
H4A H 0.135088 0.984561 0.322146 0.178 Uiso 0.5 1 calc R U P A -1
H4B H 0.097627 0.958512 0.376840 0.178 Uiso 0.5 1 calc R U P A -1
H4C H 0.145987 0.979551 0.401425 0.178 Uiso 0.5 1 calc R U P A -1
C5 C 0.0972(9) 0.9013(12) 0.2820(16) 0.126(8) Uani 0.5 1 d D U P A -1
H5A H 0.105483 0.920024 0.241161 0.188 Uiso 0.5 1 calc R U P A -1
H5B H 0.099559 0.876314 0.270901 0.188 Uiso 0.5 1 calc R U P A -1
H5C H 0.067870 0.892412 0.294768 0.188 Uiso 0.5 1 calc R U P A -1
O3 O 0.2388(5) 0.9620(5) 0.1577(10) 0.070(3) Uani 0.5 1 d D U P A -1
O4 O 0.2045(5) 0.8978(5) 0.2088(9) 0.063(3) Uani 0.5 1 d D U P A -1
C6 C 0.2147(9) 0.9229(6) 0.1572(11) 0.078(4) Uani 0.5 1 d D U P A -1
C7 C 0.1938(8) 0.9044(8) 0.0866(12) 0.106(5) Uani 0.5 1 d D U P A -1
C8 C 0.2088(11) 0.9389(10) 0.0305(15) 0.114(7) Uani 0.5 1 d D U P A -1
H8A H 0.202681 0.960983 0.045567 0.171 Uiso 0.5 1 calc R U P A -1
H8B H 0.239450 0.951410 0.023447 0.171 Uiso 0.5 1 calc R U P A -1
H8C H 0.194010 0.926456 -0.013533 0.171 Uiso 0.5 1 calc R U P A -1
C9 C 0.1468(8) 0.8868(12) 0.1002(18) 0.129(8) Uani 0.5 1 d D U P A -1
H9A H 0.142186 0.909704 0.116278 0.193 Uiso 0.5 1 calc R U P A -1
H9B H 0.130918 0.874671 0.056920 0.193 Uiso 0.5 1 calc R U P A -1
H9C H 0.137145 0.864730 0.136176 0.193 Uiso 0.5 1 calc R U P A -1
C10 C 0.2038(12) 0.8711(10) 0.0616(19) 0.128(8) Uani 0.5 1 d D U P A -1
H10A H 0.234391 0.884126 0.053717 0.193 Uiso 0.5 1 calc R U P A -1
H10B H 0.194879 0.848829 0.097072 0.193 Uiso 0.5 1 calc R U P A -1
H10C H 0.188651 0.858769 0.017816 0.193 Uiso 0.5 1 calc R U P A -1
O5 O 0.1858(5) 0.8436(4) 0.3198(9) 0.061(3) Uani 0.5 1 d D U P A -1
O6 O 0.2196(5) 0.8082(6) 0.3053(11) 0.068(4) Uani 0.5 1 d D U P A -1
C11 C 0.1871(6) 0.8106(6) 0.308(2) 0.070(4) Uani 0.5 1 d D U P A -1
C12 C 0.1453(7) 0.7680(7) 0.3098(15) 0.082(5) Uani 0.5 1 d D U P A -1
C13 C 0.1454(9) 0.7435(9) 0.2461(15) 0.096(7) Uani 0.5 1 d D U P A -1
H13A H 0.145971 0.758927 0.203806 0.145 Uiso 0.5 1 calc R U P A -1
H13B H 0.170448 0.740138 0.247179 0.145 Uiso 0.5 1 calc R U P A -1
H13C H 0.119725 0.715463 0.246111 0.145 Uiso 0.5 1 calc R U P A -1
C14 C 0.1444(8) 0.7451(9) 0.3762(14) 0.092(6) Uani 0.5 1 d D U P A -1
H14A H 0.144389 0.761593 0.416686 0.138 Uiso 0.5 1 calc R U P A -1
H14B H 0.118752 0.717111 0.376957 0.138 Uiso 0.5 1 calc R U P A -1
H14C H 0.169476 0.741786 0.378024 0.138 Uiso 0.5 1 calc R U P A -1
C15 C 0.1082(7) 0.7759(9) 0.3095(19) 0.096(7) Uani 0.5 1 d D U P A -1
H15A H 0.108735 0.790769 0.266414 0.145 Uiso 0.5 1 calc R U P A -1
H15B H 0.081547 0.748794 0.311915 0.145 Uiso 0.5 1 calc R U P A -1
H15C H 0.110227 0.793363 0.350002 0.145 Uiso 0.5 1 calc R U P A -1
O7 O 0.2523(6) 0.9103(5) 0.3961(10) 0.060(3) Uani 0.5 1 d D U P A -1
O8 O 0.2771(6) 0.8656(5) 0.3989(11) 0.055(3) Uani 0.5 1 d D U P A -1
C16 C 0.2692(12) 0.8920(11) 0.4257(11) 0.061(4) Uani 0.5 1 d D U P A -1
C17 C 0.2772(8) 0.9032(8) 0.5039(11) 0.089(5) Uani 0.5 1 d D U P A -1
C18 C 0.2571(10) 0.8614(8) 0.5425(14) 0.100(7) Uani 0.5 1 d D U P A -1
H18A H 0.226516 0.845847 0.533144 0.150 Uiso 0.5 1 calc R U P A -1
H18B H 0.269719 0.844684 0.526450 0.150 Uiso 0.5 1 calc R U P A -1
H18C H 0.261918 0.866706 0.592793 0.150 Uiso 0.5 1 calc R U P A -1
C19 C 0.3240(7) 0.9286(10) 0.5162(15) 0.103(7) Uani 0.5 1 d D U P A -1
H19A H 0.335880 0.955378 0.490370 0.154 Uiso 0.5 1 calc R U P A -1
H19B H 0.329548 0.934502 0.566252 0.154 Uiso 0.5 1 calc R U P A -1
H19C H 0.337348 0.912480 0.499910 0.154 Uiso 0.5 1 calc R U P A -1
C20 C 0.2560(10) 0.9291(9) 0.5246(16) 0.106(7) Uani 0.5 1 d D U P A -1
H20A H 0.225388 0.912148 0.516319 0.159 Uiso 0.5 1 calc R U P A -1
H20B H 0.261211 0.936592 0.574266 0.159 Uiso 0.5 1 calc R U P A -1
H20C H 0.267875 0.955016 0.496433 0.159 Uiso 0.5 1 calc R U P A -1
O9 O 0.2843(6) 0.8007(6) 0.3417(11) 0.068(4) Uani 0.5 1 d D U P A -1
O10 O 0.3492(6) 0.8150(6) 0.3184(10) 0.052(3) Uani 0.5 1 d D U P A -1
C21 C 0.3134(9) 0.7916(9) 0.345(2) 0.062(4) Uani 0.5 1 d D U P A -1
C22 C 0.3051(7) 0.7511(7) 0.3813(13) 0.074(4) Uani 0.5 1 d D U P A -1
C23 C 0.2589(7) 0.7179(8) 0.3703(16) 0.090(7) Uani 0.5 1 d D U P A -1
H23A H 0.240851 0.728862 0.387372 0.134 Uiso 0.5 1 calc R U P A -1
H23B H 0.253627 0.711404 0.320308 0.134 Uiso 0.5 1 calc R U P A -1
H23C H 0.252405 0.692098 0.396025 0.134 Uiso 0.5 1 calc R U P A -1
C24 C 0.3364(9) 0.7378(9) 0.3568(17) 0.097(6) Uani 0.5 1 d D U P A -1
H24A H 0.365412 0.760845 0.365699 0.146 Uiso 0.5 1 calc R U P A -1
H24B H 0.331468 0.712399 0.382267 0.146 Uiso 0.5 1 calc R U P A -1
H24C H 0.332690 0.731705 0.306551 0.146 Uiso 0.5 1 calc R U P A -1
C25 C 0.3128(9) 0.7606(7) 0.4594(12) 0.078(5) Uani 0.5 1 d D U P A -1
H25A H 0.342555 0.781948 0.467179 0.117 Uiso 0.5 1 calc R U P A -1
H25B H 0.294549 0.771295 0.476472 0.117 Uiso 0.5 1 calc R U P A -1
H25C H 0.306155 0.734539 0.484593 0.117 Uiso 0.5 1 calc R U P A -1
O11 O 0.2794(6) 0.8296(6) 0.2102(10) 0.063(4) Uani 0.5 1 d D U P A -1
O12 O 0.3440(6) 0.8514(5) 0.1767(12) 0.044(4) Uani 0.5 1 d D U P A -1
C26 C 0.3053(6) 0.8277(11) 0.1705(13) 0.054(4) Uani 0.5 1 d D U P A -1
C27 C 0.2903(6) 0.8058(7) 0.0990(11) 0.067(4) Uani 0.5 1 d D U P A -1
C28 C 0.3048(8) 0.8417(7) 0.0447(13) 0.076(5) Uani 0.5 1 d D U P A -1
H28A H 0.290756 0.858148 0.054054 0.115 Uiso 0.5 1 calc R U P A -1
H28B H 0.335592 0.860268 0.047818 0.115 Uiso 0.5 1 calc R U P A -1
H28C H 0.297292 0.829472 -0.002390 0.115 Uiso 0.5 1 calc R U P A -1
C29 C 0.2420(6) 0.7818(8) 0.0989(15) 0.078(6) Uani 0.5 1 d D U P A -1
H29A H 0.231747 0.801611 0.108360 0.117 Uiso 0.5 1 calc R U P A -1
H29B H 0.231592 0.768542 0.053086 0.117 Uiso 0.5 1 calc R U P A -1
H29C H 0.231499 0.759863 0.135152 0.117 Uiso 0.5 1 calc R U P A -1
C30 C 0.3116(8) 0.7801(8) 0.0852(15) 0.089(6) Uani 0.5 1 d D U P A -1
H30A H 0.342467 0.798794 0.086496 0.134 Uiso 0.5 1 calc R U P A -1
H30B H 0.303118 0.758137 0.121046 0.134 Uiso 0.5 1 calc R U P A -1
H30C H 0.303211 0.766816 0.038979 0.134 Uiso 0.5 1 calc R U P A -1
O13 O 0.4172(5) 0.8487(6) 0.2366(9) 0.046(3) Uani 0.5 1 d D U P A -1
O14 O 0.4726(9) 0.8991(7) 0.1788(19) 0.045(4) Uani 0.5 1 d D U P A -1
C31 C 0.4468(10) 0.8609(7) 0.192(2) 0.052(4) Uani 0.5 1 d D U P A -1
C32 C 0.4589(7) 0.8288(7) 0.1648(12) 0.062(4) Uani 0.5 1 d D U P A -1
C33 C 0.4232(7) 0.7954(7) 0.1215(13) 0.071(5) Uani 0.5 1 d D U P A -1
H33A H 0.419386 0.808446 0.079328 0.107 Uiso 0.5 1 calc R U P A -1
H33B H 0.429970 0.773484 0.107966 0.107 Uiso 0.5 1 calc R U P A -1
H33C H 0.396919 0.782443 0.148897 0.107 Uiso 0.5 1 calc R U P A -1
C34 C 0.4644(9) 0.8080(8) 0.2300(12) 0.075(5) Uani 0.5 1 d D U P A -1
H34A H 0.487511 0.829450 0.258554 0.113 Uiso 0.5 1 calc R U P A -1
H34B H 0.438026 0.795043 0.257211 0.113 Uiso 0.5 1 calc R U P A -1
H34C H 0.471078 0.786084 0.216280 0.113 Uiso 0.5 1 calc R U P A -1
C35 C 0.5014(7) 0.8514(9) 0.1252(14) 0.068(6) Uani 0.5 1 d D U P A -1
H35A H 0.523311 0.872632 0.155712 0.101 Uiso 0.5 1 calc R U P A -1
H35B H 0.509486 0.830551 0.111026 0.101 Uiso 0.5 1 calc R U P A -1
H35C H 0.498326 0.865330 0.083541 0.101 Uiso 0.5 1 calc R U P A -1
O15 O 0.4124(6) 0.8939(5) 0.3547(9) 0.046(3) Uani 0.5 1 d D U P A -1
O16 O 0.4784(7) 0.9366(6) 0.3159(10) 0.037(3) Uani 0.5 1 d D U P A -1
C36 C 0.4522(7) 0.9165(8) 0.3627(10) 0.043(4) Uani 0.5 1 d D U P A -1
C37 C 0.4679(8) 0.9230(7) 0.4380(11) 0.048(4) Uani 0.5 1 d D U P A -1
C38 C 0.4525(12) 0.8797(8) 0.4715(14) 0.062(6) Uani 0.5 1 d D U P A -1
H38A H 0.421548 0.862673 0.467518 0.093 Uiso 0.5 1 calc R U P A -1
H38B H 0.465399 0.865171 0.447462 0.093 Uiso 0.5 1 calc R U P A -1
H38C H 0.460570 0.883356 0.520961 0.093 Uiso 0.5 1 calc R U P A -1
C39 C 0.5156(8) 0.9513(8) 0.4420(16) 0.054(5) Uani 0.5 1 d D U P A -1
H39A H 0.524664 0.954852 0.491014 0.080 Uiso 0.5 1 calc R U P A -1
H39B H 0.529328 0.938340 0.415797 0.080 Uiso 0.5 1 calc R U P A -1
H39C H 0.523731 0.979095 0.421823 0.080 Uiso 0.5 1 calc R U P A -1
C40 C 0.4479(11) 0.9459(9) 0.4747(15) 0.052(6) Uani 0.5 1 d D U P A -1
H40A H 0.416946 0.928330 0.472933 0.078 Uiso 0.5 1 calc R U P A -1
H40B H 0.457201 0.951227 0.523600 0.078 Uiso 0.5 1 calc R U P A -1
H40C H 0.456702 0.973000 0.451179 0.078 Uiso 0.5 1 calc R U P A -1
Cr2 Cr 0.4724(3) 0.9489(3) 0.2157(8) 0.0491(6) Uani 0.5 1 d . U P A -1
Cr7 Cr 0.51415(18) 1.1363(4) 0.2390(7) 0.0376(12) Uani 0.5 1 d . U P A -1
Cr9 Cr 0.3298(2) 1.0998(2) 0.2197(3) 0.0507(14) Uani 0.5 1 d . U P A -1
Cr10 Cr 0.4353(4) 1.1513(4) 0.1822(5) 0.0405(15) Uani 0.5 1 d . U P A -1
F7 F 0.4896(12) 1.0774(10) 0.2726(17) 0.038(3) Uani 0.5 1 d . U P A -1
F9 F 0.3083(8) 1.0366(9) 0.2140(17) 0.060(4) Uani 0.5 1 d . U P A -1
F11 F 0.4588(8) 1.1139(9) 0.1949(15) 0.040(3) Uani 0.5 1 d . U P A -1
F15 F 0.3862(6) 1.1058(7) 0.2335(12) 0.055(3) Uani 0.5 1 d . U P A -1
O1A O 0.2267(5) 1.0288(5) 0.1839(11) 0.076(3) Uani 0.5 1 d D U P A -1
O2A O 0.2747(5) 1.0966(5) 0.1980(11) 0.075(3) Uani 0.5 1 d D U P A -1
C1A C 0.2385(7) 1.0678(7) 0.181(2) 0.085(4) Uani 0.5 1 d D U P A -1
C2A C 0.2059(7) 1.0763(8) 0.1451(15) 0.102(5) Uani 0.5 1 d D U P A -1
C3A C 0.2011(10) 1.0631(10) 0.0691(14) 0.109(7) Uani 0.5 1 d D U P A -1
H3AA H 0.191026 1.032639 0.066168 0.164 Uiso 0.5 1 calc R U P A -1
H3AB H 0.180589 1.069142 0.046360 0.164 Uiso 0.5 1 calc R U P A -1
H3AC H 0.228582 1.078901 0.045542 0.164 Uiso 0.5 1 calc R U P A -1
C4A C 0.1635(8) 1.0502(10) 0.1840(18) 0.111(7) Uani 0.5 1 d D U P A -1
H4AA H 0.167042 1.059116 0.233043 0.167 Uiso 0.5 1 calc R U P A -1
H4AB H 0.141852 1.054959 0.162192 0.167 Uiso 0.5 1 calc R U P A -1
H4AC H 0.154668 1.020065 0.181377 0.167 Uiso 0.5 1 calc R U P A -1
C5A C 0.2214(10) 1.1233(7) 0.151(2) 0.115(7) Uani 0.5 1 d D U P A -1
H5AA H 0.224348 1.131420 0.200358 0.172 Uiso 0.5 1 calc R U P A -1
H5AB H 0.248986 1.139386 0.127663 0.172 Uiso 0.5 1 calc R U P A -1
H5AC H 0.200992 1.129627 0.128482 0.172 Uiso 0.5 1 calc R U P A -1
O3A O 0.2559(5) 1.0321(5) 0.3258(10) 0.069(3) Uani 0.5 1 d D U P A -1
O4A O 0.3184(6) 1.0931(6) 0.3194(11) 0.089(4) Uani 0.5 1 d D U P A -1
C6A C 0.2855(9) 1.0665(9) 0.3495(15) 0.105(6) Uani 0.5 1 d D U P A -1
C7A C 0.2813(9) 1.0792(9) 0.4246(14) 0.137(7) Uani 0.5 1 d D U P A -1
C8A C 0.3102(12) 1.0705(13) 0.4709(19) 0.159(9) Uani 0.5 1 d D U P A -1
H8AA H 0.339395 1.086752 0.453772 0.239 Uiso 0.5 1 calc R U P A -1
H8AB H 0.308853 1.078906 0.519088 0.239 Uiso 0.5 1 calc R U P A -1
H8AC H 0.300832 1.040155 0.469587 0.239 Uiso 0.5 1 calc R U P A -1
C9A C 0.2994(12) 1.1272(9) 0.427(2) 0.146(9) Uani 0.5 1 d D U P A -1
H9AA H 0.329236 1.141605 0.412938 0.218 Uiso 0.5 1 calc R U P A -1
H9AB H 0.283363 1.135042 0.395467 0.218 Uiso 0.5 1 calc R U P A -1
H9AC H 0.297249 1.135612 0.475049 0.218 Uiso 0.5 1 calc R U P A -1
C10A C 0.2353(9) 1.0557(12) 0.446(2) 0.157(10) Uani 0.5 1 d D U P A -1
H10D H 0.218754 1.062823 0.414288 0.235 Uiso 0.5 1 calc R U P A -1
H10E H 0.224633 1.025104 0.444489 0.235 Uiso 0.5 1 calc R U P A -1
H10F H 0.232653 1.063855 0.493990 0.235 Uiso 0.5 1 calc R U P A -1
O5A O 0.3516(6) 1.1618(5) 0.2273(11) 0.077(3) Uani 0.5 1 d D U P A -1
O6A O 0.4135(5) 1.1897(5) 0.1664(8) 0.050(3) Uani 0.5 1 d D U P A -1
C11A C 0.3825(7) 1.1907(7) 0.1927(19) 0.069(4) Uani 0.5 1 d D U P A -1
C12A C 0.3818(8) 1.2326(7) 0.1873(14) 0.080(4) Uani 0.5 1 d D U P A -1
C13A C 0.3458(9) 1.2281(9) 0.1406(17) 0.099(7) Uani 0.5 1 d D U P A -1
H13D H 0.318635 1.205719 0.159127 0.149 Uiso 0.5 1 calc R U P A -1
H13E H 0.345730 1.254959 0.139530 0.149 Uiso 0.5 1 calc R U P A -1
H13F H 0.349779 1.220607 0.093069 0.149 Uiso 0.5 1 calc R U P A -1
C14A C 0.3737(10) 1.2430(9) 0.2604(13) 0.092(6) Uani 0.5 1 d D U P A -1
H14D H 0.346713 1.219697 0.277790 0.138 Uiso 0.5 1 calc R U P A -1
H14E H 0.396714 1.246686 0.291447 0.138 Uiso 0.5 1 calc R U P A -1
H14F H 0.372355 1.269178 0.259386 0.138 Uiso 0.5 1 calc R U P A -1
C15A C 0.4231(8) 1.2674(8) 0.1571(17) 0.094(7) Uani 0.5 1 d D U P A -1
H15D H 0.426960 1.259338 0.109953 0.141 Uiso 0.5 1 calc R U P A -1
H15E H 0.422298 1.293846 0.154914 0.141 Uiso 0.5 1 calc R U P A -1
H15F H 0.446658 1.271354 0.186974 0.141 Uiso 0.5 1 calc R U P A -1
O7A O 0.3409(6) 1.1039(5) 0.1126(10) 0.062(4) Uani 0.5 1 d D U P A -1
O8A O 0.4091(5) 1.1205(5) 0.0944(9) 0.050(3) Uani 0.5 1 d D U P A -1
C16A C 0.3711(7) 1.1057(14) 0.0766(13) 0.069(4) Uani 0.5 1 d D U P A -1
C17A C 0.3629(8) 1.0916(9) -0.0003(12) 0.103(5) Uani 0.5 1 d D U P A -1
C18A C 0.3413(12) 1.0439(8) -0.0050(18) 0.131(8) Uani 0.5 1 d D U P A -1
H18D H 0.359168 1.034177 0.016971 0.196 Uiso 0.5 1 calc R U P A -1
H18E H 0.313915 1.031376 0.019284 0.196 Uiso 0.5 1 calc R U P A -1
H18F H 0.336643 1.035326 -0.054201 0.196 Uiso 0.5 1 calc R U P A -1
C19A C 0.3367(11) 1.1088(12) -0.0334(17) 0.126(8) Uani 0.5 1 d D U P A -1
H19D H 0.351797 1.139732 -0.029233 0.188 Uiso 0.5 1 calc R U P A -1
H19E H 0.332034 1.100800 -0.082898 0.188 Uiso 0.5 1 calc R U P A -1
H19F H 0.309307 1.096851 -0.009413 0.188 Uiso 0.5 1 calc R U P A -1
C20A C 0.4051(9) 1.1099(12) -0.0383(17) 0.127(8) Uani 0.5 1 d D U P A -1
H20D H 0.419792 1.140914 -0.036014 0.190 Uiso 0.5 1 calc R U P A -1
H20E H 0.422555 1.099685 -0.016121 0.190 Uiso 0.5 1 calc R U P A -1
H20F H 0.400067 1.100838 -0.087334 0.190 Uiso 0.5 1 calc R U P A -1
O9A O 0.4860(5) 1.1926(5) 0.1337(7) 0.043(3) Uani 0.5 1 d D U P A -1
O10A O 0.5366(6) 1.1920(5) 0.2010(8) 0.043(3) Uani 0.5 1 d D U P A -1
C21A C 0.5234(6) 1.2083(8) 0.1559(17) 0.049(4) Uani 0.5 1 d D U P A -1
C22A C 0.5561(7) 1.2507(7) 0.1243(12) 0.071(4) Uani 0.5 1 d D U P A -1
C23A C 0.5362(9) 1.2745(8) 0.0917(15) 0.089(6) Uani 0.5 1 d D U P A -1
H23D H 0.517913 1.257909 0.052712 0.133 Uiso 0.5 1 calc R U P A -1
H23E H 0.519230 1.278915 0.126861 0.133 Uiso 0.5 1 calc R U P A -1
H23F H 0.558530 1.301974 0.074329 0.133 Uiso 0.5 1 calc R U P A -1
C24A C 0.5843(8) 1.2766(6) 0.1846(12) 0.076(5) Uani 0.5 1 d D U P A -1
H24D H 0.597366 1.261450 0.205967 0.114 Uiso 0.5 1 calc R U P A -1
H24E H 0.606592 1.304129 0.167040 0.114 Uiso 0.5 1 calc R U P A -1
H24F H 0.567292 1.281070 0.219572 0.114 Uiso 0.5 1 calc R U P A -1
C25A C 0.5836(9) 1.2423(8) 0.0745(16) 0.101(6) Uani 0.5 1 d D U P A -1
H25D H 0.595325 1.226850 0.099226 0.151 Uiso 0.5 1 calc R U P A -1
H25E H 0.566357 1.225214 0.035019 0.151 Uiso 0.5 1 calc R U P A -1
H25F H 0.606797 1.269268 0.057224 0.151 Uiso 0.5 1 calc R U P A -1
O11A O 0.4597(5) 1.1814(5) 0.2743(8) 0.045(3) Uani 0.5 1 d D U P A -1
O12A O 0.5014(7) 1.1581(6) 0.3163(12) 0.047(3) Uani 0.5 1 d D U P A -1
C26A C 0.4751(11) 1.1705(11) 0.3251(10) 0.051(3) Uani 0.5 1 d D U P A -1
C27A C 0.4707(7) 1.1877(7) 0.3963(10) 0.068(4) Uani 0.5 1 d D U P A -1
C28A C 0.4235(7) 1.1666(9) 0.4152(15) 0.094(6) Uani 0.5 1 d D U P A -1
H28D H 0.408465 1.172963 0.378950 0.141 Uiso 0.5 1 calc R U P A -1
H28E H 0.411564 1.135882 0.418495 0.141 Uiso 0.5 1 calc R U P A -1
H28F H 0.420364 1.177582 0.460274 0.141 Uiso 0.5 1 calc R U P A -1
C29A C 0.4928(9) 1.1774(9) 0.4528(12) 0.080(6) Uani 0.5 1 d D U P A -1
H29D H 0.480492 1.146583 0.455803 0.121 Uiso 0.5 1 calc R U P A -1
H29E H 0.523032 1.190654 0.441891 0.121 Uiso 0.5 1 calc R U P A -1
H29F H 0.489137 1.188189 0.497724 0.121 Uiso 0.5 1 calc R U P A -1
C30A C 0.4894(9) 1.2352(6) 0.3912(14) 0.080(6) Uani 0.5 1 d D U P A -1
H30D H 0.474857 1.241724 0.354282 0.120 Uiso 0.5 1 calc R U P A -1
H30E H 0.485758 1.246140 0.436001 0.120 Uiso 0.5 1 calc R U P A -1
H30F H 0.519653 1.248605 0.380167 0.120 Uiso 0.5 1 calc R U P A -1
O13A O 0.5677(6) 1.1572(6) 0.2827(9) 0.045(3) Uani 0.5 1 d D U P A -1
O14A O 0.5685(8) 1.1018(7) 0.3273(19) 0.043(4) Uani 0.5 1 d D U P A -1
C31A C 0.5866(8) 1.1396(8) 0.309(2) 0.053(4) Uani 0.5 1 d D U P A -1
C32A C 0.6327(7) 1.1690(7) 0.3283(14) 0.069(4) Uani 0.5 1 d D U P A -1
C33A C 0.6419(8) 1.2138(6) 0.3363(18) 0.089(6) Uani 0.5 1 d D U P A -1
H33D H 0.671773 1.232118 0.348593 0.133 Uiso 0.5 1 calc R U P A -1
H33E H 0.635883 1.223406 0.292111 0.133 Uiso 0.5 1 calc R U P A -1
H33F H 0.623956 1.215059 0.373336 0.133 Uiso 0.5 1 calc R U P A -1
C34A C 0.6599(8) 1.1681(8) 0.2683(14) 0.083(6) Uani 0.5 1 d D U P A -1
H34D H 0.654546 1.139136 0.261926 0.124 Uiso 0.5 1 calc R U P A -1
H34E H 0.652778 1.177695 0.225165 0.124 Uiso 0.5 1 calc R U P A -1
H34F H 0.689958 1.186959 0.279271 0.124 Uiso 0.5 1 calc R U P A -1
C35A C 0.6433(10) 1.1536(10) 0.3953(14) 0.080(7) Uani 0.5 1 d D U P A -1
H35D H 0.637083 1.124304 0.388934 0.120 Uiso 0.5 1 calc R U P A -1
H35E H 0.673474 1.171758 0.406096 0.120 Uiso 0.5 1 calc R U P A -1
H35F H 0.626233 1.154720 0.433916 0.120 Uiso 0.5 1 calc R U P A -1
O15A O 0.5307(5) 1.1183(5) 0.1543(10) 0.046(3) Uani 0.5 1 d D U P A -1
O16A O 0.5467(9) 1.0710(7) 0.1940(11) 0.044(3) Uani 0.5 1 d D U P A -1
C36A C 0.5419(10) 1.0913(8) 0.1460(12) 0.048(4) Uani 0.5 1 d D U P A -1
C37A C 0.5527(9) 1.0866(8) 0.0702(12) 0.057(5) Uani 0.5 1 d D U P A -1
C38A C 0.5116(9) 1.0658(9) 0.0289(16) 0.059(6) Uani 0.5 1 d D U P A -1
H38D H 0.492691 1.037403 0.047702 0.089 Uiso 0.5 1 calc R U P A -1
H38E H 0.497819 1.082969 0.032757 0.089 Uiso 0.5 1 calc R U P A -1
H38F H 0.517658 1.063583 -0.020327 0.089 Uiso 0.5 1 calc R U P A -1
C39A C 0.5818(11) 1.1305(8) 0.0410(17) 0.069(7) Uani 0.5 1 d D U P A -1
H39D H 0.608335 1.144028 0.067563 0.104 Uiso 0.5 1 calc R U P A -1
H39E H 0.587806 1.128247 -0.008252 0.104 Uiso 0.5 1 calc R U P A -1
H39F H 0.567967 1.147632 0.044831 0.104 Uiso 0.5 1 calc R U P A -1
C40A C 0.5757(9) 1.0616(9) 0.0651(18) 0.064(6) Uani 0.5 1 d D U P A -1
H40D H 0.557559 1.033019 0.083721 0.097 Uiso 0.5 1 calc R U P A -1
H40E H 0.582434 1.059801 0.016085 0.097 Uiso 0.5 1 calc R U P A -1
H40F H 0.602005 1.075939 0.092351 0.097 Uiso 0.5 1 calc R U P A -1
F16A F 0.4971(8) 1.0367(7) 0.3789(10) 0.041(2) Uani 0.5 1 d . U P A -1

loop_
_atom_site_aniso_label
_atom_site_aniso_U_11
_atom_site_aniso_U_22
_atom_site_aniso_U_33
_atom_site_aniso_U_23
_atom_site_aniso_U_13
_atom_site_aniso_U_12
Cr6 0.043(2) 0.047(2) 0.060(5) 0.011(4) 0.004(3) 0.024(2)
F14 0.041(2) 0.032(3) 0.042(3) -0.009(2) -0.0047(12) 0.0159(14)
F16 0.045(4) 0.035(6) 0.041(4) -0.009(3) -0.003(3) 0.018(4)
O17 0.045(3) 0.041(3) 0.067(4) -0.005(3) 0.003(3) 0.022(2)
C3G 0.047(4) 0.052(6) 0.092(8) -0.003(6) -0.001(3) 0.026(3)
C2W 0.047(4) 0.041(5) 0.076(6) -0.006(5) -0.003(2) 0.021(3)
C1B 0.062(10) 0.061(7) 0.107(13) -0.003(7) -0.007(9) 0.035(6)
C2H 0.059(9) 0.079(11) 0.102(9) 0.007(8) 0.006(7) 0.037(8)
C1I 0.057(9) 0.080(11) 0.100(9) -0.012(8) -0.010(7) 0.038(8)
N1 0.048(4) 0.060(4) 0.051(4) -0.005(4) 0.001(3) 0.026(3)
C41 0.070(5) 0.102(6) 0.104(8) 0.012(6) 0.002(5) 0.047(5)
C51 0.068(5) 0.073(5) 0.088(7) -0.003(5) 0.004(5) 0.041(4)
C3J 0.057(5) 0.068(5) 0.069(6) 0.001(4) -0.001(5) 0.019(4)
N2 0.060(4) 0.106(6) 0.103(7) 0.011(6) -0.005(5) 0.031(4)
Cr5 0.036(3) 0.038(2) 0.067(5) -0.006(4) 0.000(3) 0.014(2)
Cr8 0.0428(14) 0.024(3) 0.041(3) -0.010(2) -0.0036(17) 0.0130(17)
Cr11 0.038(2) 0.047(2) 0.058(3) 0.011(2) 0.008(3) 0.0234(18)
Zn12 0.0349(16) 0.0418(8) 0.0502(12) -0.0034(8) -0.0037(19) 0.0039(17)
F8 0.050(6) 0.068(5) 0.059(6) 0.005(4) 0.004(5) 0.031(4)
F10 0.045(5) 0.028(5) 0.041(6) -0.008(4) -0.004(4) 0.014(4)
F12 0.048(5) 0.037(5) 0.050(6) -0.008(4) -0.001(4) 0.018(4)
F13 0.040(5) 0.056(5) 0.057(5) -0.004(4) -0.002(4) 0.019(4)
O1 0.058(6) 0.073(6) 0.088(7) 0.017(6) 0.007(5) 0.036(5)
O2 0.061(5) 0.074(6) 0.083(6) 0.015(5) 0.013(5) 0.037(5)
C1 0.070(7) 0.087(7) 0.103(8) 0.029(6) 0.017(6) 0.045(6)
C2 0.074(7) 0.117(10) 0.132(11) 0.032(9) 0.027(7) 0.053(7)
C3 0.097(14) 0.130(14) 0.138(13) 0.038(11) 0.032(10) 0.057(11)
C4 0.091(14) 0.126(12) 0.149(17) 0.026(11) 0.029(12) 0.062(10)
C5 0.083(11) 0.142(15) 0.143(13) 0.025(11) 0.019(9) 0.050(10)
O3 0.066(7) 0.075(5) 0.068(6) 0.010(4) -0.001(5) 0.034(5)
O4 0.047(6) 0.069(6) 0.071(6) 0.004(4) -0.003(4) 0.028(5)
C6 0.073(8) 0.078(6) 0.076(6) 0.009(5) -0.006(5) 0.034(5)
C7 0.106(10) 0.108(9) 0.084(7) -0.002(6) -0.019(7) 0.038(8)
C8 0.122(16) 0.129(13) 0.085(10) 0.000(9) -0.012(10) 0.058(12)
C9 0.109(10) 0.155(16) 0.096(14) -0.011(12) -0.021(8) 0.046(9)
C10 0.133(16) 0.125(12) 0.114(14) -0.011(10) -0.013(12) 0.055(12)
O5 0.048(5) 0.059(5) 0.070(7) 0.009(4) 0.009(5) 0.023(4)
O6 0.048(5) 0.054(5) 0.092(8) -0.009(5) 0.002(4) 0.018(4)
C11 0.048(6) 0.060(6) 0.092(9) 0.001(5) 0.005(5) 0.021(4)
C12 0.052(6) 0.068(7) 0.104(11) 0.000(6) 0.005(6) 0.013(5)
C13 0.064(12) 0.076(11) 0.114(12) -0.006(9) 0.011(9) 0.009(9)
C14 0.060(11) 0.077(11) 0.110(11) 0.006(8) 0.007(8) 0.012(9)
C15 0.054(8) 0.084(12) 0.128(16) 0.006(11) 0.006(9) 0.017(8)
O7 0.068(6) 0.055(6) 0.060(5) 0.006(4) 0.009(5) 0.033(5)
O8 0.053(7) 0.051(6) 0.061(6) 0.003(4) 0.002(4) 0.027(5)
C16 0.071(7) 0.056(6) 0.058(6) 0.006(5) 0.008(5) 0.034(6)
C17 0.108(10) 0.088(9) 0.058(6) 0.002(5) 0.006(6) 0.038(8)
C18 0.122(15) 0.100(10) 0.060(10) 0.011(8) 0.009(9) 0.041(10)
C19 0.113(10) 0.112(13) 0.057(11) 0.004(10) 0.002(7) 0.036(9)
C20 0.127(14) 0.096(12) 0.082(13) -0.004(10) 0.017(10) 0.046(11)
O9 0.059(6) 0.048(6) 0.093(8) -0.001(6) 0.004(5) 0.023(5)
O10 0.050(5) 0.036(5) 0.062(7) -0.004(5) -0.006(5) 0.017(4)
C21 0.058(6) 0.043(6) 0.077(8) 0.000(6) 0.004(5) 0.020(5)
C22 0.085(8) 0.047(7) 0.086(9) 0.008(6) 0.009(7) 0.029(6)
C23 0.095(9) 0.057(9) 0.097(14) 0.009(9) 0.007(8) 0.023(7)
C24 0.118(12) 0.079(12) 0.108(14) 0.018(10) 0.023(10) 0.059(10)
C25 0.093(13) 0.056(10) 0.087(9) 0.010(7) 0.008(8) 0.039(10)
O11 0.050(6) 0.056(7) 0.073(6) -0.018(5) -0.005(4) 0.020(5)
O12 0.046(5) 0.028(7) 0.052(6) -0.007(5) -0.003(4) 0.015(4)
C26 0.048(5) 0.042(7) 0.064(6) -0.012(5) -0.006(4) 0.017(5)
C27 0.065(7) 0.063(8) 0.066(7) -0.024(6) -0.016(5) 0.026(6)
C28 0.076(12) 0.084(10) 0.069(9) -0.014(8) -0.012(8) 0.040(9)
C29 0.068(8) 0.072(11) 0.081(12) -0.027(9) -0.021(6) 0.025(7)
C30 0.102(12) 0.096(11) 0.085(12) -0.035(9) -0.026(10) 0.061(10)
O13 0.046(6) 0.032(6) 0.057(7) -0.013(5) -0.007(5) 0.016(5)
O14 0.049(6) 0.035(4) 0.047(7) -0.012(4) -0.003(5) 0.019(4)
C31 0.052(6) 0.037(5) 0.063(7) -0.008(4) -0.002(5) 0.019(4)
C32 0.069(7) 0.043(6) 0.076(8) -0.007(5) 0.006(6) 0.031(5)
C33 0.080(9) 0.052(8) 0.077(10) -0.008(8) 0.006(8) 0.030(7)
C34 0.092(12) 0.070(10) 0.081(9) 0.002(7) 0.011(8) 0.053(10)
C35 0.071(9) 0.057(10) 0.078(11) -0.006(9) 0.006(8) 0.035(8)
O15 0.051(5) 0.038(6) 0.043(5) -0.007(4) -0.004(4) 0.017(4)
O16 0.049(6) 0.031(7) 0.034(5) -0.009(4) -0.004(4) 0.023(5)
C36 0.053(5) 0.038(8) 0.034(5) -0.010(4) -0.002(4) 0.019(5)
C37 0.064(7) 0.046(9) 0.036(6) -0.014(5) -0.008(5) 0.029(6)
C38 0.092(12) 0.048(9) 0.044(9) -0.013(7) -0.011(8) 0.034(8)
C39 0.067(7) 0.047(11) 0.047(10) -0.016(8) -0.012(6) 0.029(7)
C40 0.082(11) 0.055(12) 0.028(8) -0.009(8) -0.006(7) 0.041(10)
Cr2 0.0349(16) 0.0418(8) 0.0502(12) -0.0034(8) -0.0037(19) 0.0039(17)
Cr7 0.0428(14) 0.024(3) 0.041(3) -0.010(2) -0.0036(17) 0.0130(17)
Cr9 0.044(3) 0.042(2) 0.068(4) 0.001(2) 0.004(3) 0.0228(19)
Cr10 0.043(3) 0.039(2) 0.036(3) 0.001(2) 0.006(2) 0.0178(19)
F7 0.038(5) 0.028(5) 0.042(6) -0.006(4) -0.005(4) 0.012(4)
F9 0.056(6) 0.067(5) 0.058(7) 0.003(4) 0.003(5) 0.031(4)
F11 0.047(5) 0.034(5) 0.036(5) -0.004(4) -0.001(4) 0.018(4)
F15 0.058(5) 0.052(5) 0.049(5) 0.001(4) 0.005(4) 0.024(4)
O1A 0.063(6) 0.068(5) 0.096(7) 0.013(5) -0.002(5) 0.031(4)
O2A 0.067(5) 0.065(6) 0.093(7) 0.009(5) 0.010(5) 0.033(4)
C1A 0.069(6) 0.070(6) 0.115(9) 0.015(6) 0.000(6) 0.034(5)
C2A 0.082(8) 0.096(9) 0.138(11) 0.020(8) -0.006(8) 0.051(7)
C3A 0.089(14) 0.107(14) 0.140(11) 0.018(9) -0.009(9) 0.055(12)
C4A 0.084(9) 0.117(14) 0.143(16) 0.026(12) -0.005(9) 0.059(9)
C5A 0.099(14) 0.102(9) 0.159(17) 0.017(9) -0.010(13) 0.061(9)
O3A 0.057(6) 0.077(6) 0.078(6) 0.007(5) 0.008(5) 0.037(5)
O4A 0.073(6) 0.088(7) 0.083(6) -0.007(5) 0.010(5) 0.024(5)
C6A 0.083(7) 0.101(7) 0.094(7) -0.009(6) 0.019(6) 0.018(7)
C7A 0.114(10) 0.142(11) 0.103(8) -0.025(8) 0.025(7) 0.024(9)
C8A 0.140(15) 0.177(18) 0.117(13) -0.025(12) 0.012(11) 0.046(14)
C9A 0.107(16) 0.148(12) 0.133(16) -0.033(9) 0.025(13) 0.028(11)
C10A 0.119(11) 0.170(18) 0.120(15) -0.033(13) 0.030(10) 0.026(11)
O5A 0.076(6) 0.063(5) 0.091(7) -0.002(4) 0.017(5) 0.033(4)
O6A 0.062(5) 0.047(5) 0.040(6) 0.001(4) -0.001(4) 0.026(4)
C11A 0.072(6) 0.056(6) 0.078(8) -0.006(5) 0.009(6) 0.031(5)
C12A 0.094(9) 0.060(7) 0.089(10) -0.006(6) 0.005(7) 0.042(6)
C13A 0.114(11) 0.077(13) 0.110(13) -0.002(10) -0.007(10) 0.050(10)
C14A 0.129(15) 0.063(11) 0.094(10) -0.001(8) 0.012(9) 0.055(11)
C15A 0.106(10) 0.066(9) 0.106(14) 0.002(9) 0.010(10) 0.040(8)
O7A 0.071(6) 0.055(8) 0.065(6) 0.004(5) -0.001(4) 0.035(6)
O8A 0.066(6) 0.043(6) 0.043(5) 0.000(4) 0.003(4) 0.029(5)
C16A 0.073(6) 0.072(8) 0.065(6) -0.002(6) -0.004(5) 0.038(5)
C17A 0.111(10) 0.121(11) 0.067(7) -0.016(7) -0.012(6) 0.049(8)
C18A 0.154(16) 0.127(11) 0.094(14) -0.021(8) -0.014(12) 0.057(9)
C19A 0.140(14) 0.155(16) 0.082(12) -0.008(11) -0.018(10) 0.074(13)
C20A 0.132(12) 0.147(17) 0.090(12) -0.013(11) 0.003(9) 0.060(11)
O9A 0.056(5) 0.034(5) 0.034(5) -0.003(4) 0.004(4) 0.020(4)
O10A 0.054(5) 0.028(5) 0.041(5) -0.005(4) 0.000(4) 0.016(4)
C21A 0.060(6) 0.032(5) 0.047(6) -0.001(5) -0.002(4) 0.018(4)
C22A 0.075(7) 0.041(6) 0.065(8) 0.013(5) -0.005(6) 0.006(5)
C23A 0.100(12) 0.051(10) 0.088(13) 0.012(9) -0.019(10) 0.017(9)
C24A 0.086(10) 0.035(8) 0.079(9) 0.008(7) -0.013(8) 0.010(7)
C25A 0.105(11) 0.066(11) 0.098(11) 0.011(9) 0.020(9) 0.018(9)
O11A 0.056(7) 0.034(6) 0.040(5) 0.003(4) 0.006(4) 0.020(5)
O12A 0.062(6) 0.031(6) 0.046(5) -0.004(4) -0.005(4) 0.022(5)
C26A 0.071(7) 0.041(7) 0.045(5) -0.002(4) -0.004(5) 0.030(6)
C27A 0.102(9) 0.066(8) 0.045(6) -0.010(5) -0.004(5) 0.049(7)
C28A 0.110(9) 0.106(13) 0.069(11) -0.008(10) 0.004(7) 0.055(8)
C29A 0.121(13) 0.083(12) 0.048(8) -0.013(8) -0.012(8) 0.059(11)
C30A 0.116(14) 0.068(8) 0.063(11) -0.014(6) -0.013(10) 0.052(8)
O13A 0.046(5) 0.034(5) 0.048(6) -0.010(5) 0.000(4) 0.016(4)
O14A 0.037(6) 0.038(5) 0.048(6) -0.010(4) -0.002(5) 0.013(4)
C31A 0.045(6) 0.038(5) 0.066(8) -0.005(5) -0.001(5) 0.013(4)
C32A 0.045(6) 0.051(7) 0.091(9) -0.009(6) -0.007(5) 0.009(5)
C33A 0.069(12) 0.055(7) 0.120(15) -0.015(8) -0.012(10) 0.014(7)
C34A 0.054(9) 0.070(12) 0.102(11) -0.008(9) 0.001(8) 0.014(8)
C35A 0.054(11) 0.060(12) 0.097(11) -0.009(9) -0.015(8) 0.006(9)
O15A 0.050(6) 0.033(6) 0.049(5) -0.010(4) -0.004(4) 0.016(5)
O16A 0.041(6) 0.031(6) 0.048(5) -0.011(4) -0.001(4) 0.011(5)
C36A 0.051(8) 0.036(7) 0.050(6) -0.009(5) -0.002(5) 0.016(6)
C37A 0.057(10) 0.048(9) 0.047(6) -0.015(5) 0.002(6) 0.013(7)
C38A 0.059(11) 0.053(13) 0.041(9) -0.007(8) 0.004(7) 0.009(9)
C39A 0.072(12) 0.050(10) 0.060(11) -0.013(7) 0.007(9) 0.011(9)
C40A 0.065(13) 0.059(12) 0.056(11) -0.018(9) 0.001(9) 0.021(11)
F16A 0.045(4) 0.035(6) 0.041(4) -0.009(3) -0.003(3) 0.018(4)

loop_
_atom_type_symbol
_atom_type_description
_atom_type_scat_dispersion_real
_atom_type_scat_dispersion_imag
_atom_type_scat_source
C C 0.0181 0.0091 'International Tables Vol C Tables 4.2.6.8 and 6.1.1.4'
H H 0.0000 0.0000 'International Tables Vol C Tables 4.2.6.8 and 6.1.1.4'
Cr Cr -0.1635 2.4439 'International Tables Vol C Tables 4.2.6.8 and 6.1.1.4'
F F 0.0727 0.0534 'International Tables Vol C Tables 4.2.6.8 and 6.1.1.4'
N N 0.0311 0.0180 'International Tables Vol C Tables 4.2.6.8 and 6.1.1.4'
O O 0.0492 0.0322 'International Tables Vol C Tables 4.2.6.8 and 6.1.1.4'
Zn Zn -1.5491 0.6778 'International Tables Vol C Tables 4.2.6.8 and 6.1.1.4'

loop_
_geom_angle_atom_site_label_1
_geom_angle_atom_site_label_2
_geom_angle_atom_site_label_3
_geom_angle
_geom_angle_site_symmetry_1
_geom_angle_site_symmetry_3
_geom_angle_publ_flag
Cr6 Cr6 F8 67(4) 5_675 . ?
Cr6 Cr6 O1 79(3) 5_675 . ?
Cr6 Cr6 O3 153(5) 5_675 . ?
Cr6 Cr6 F9 97(4) 5_675 . ?
Cr6 Cr6 O1A 116(4) 5_675 . ?
Cr6 Cr6 O3A 23(4) 5_675 . ?
O1 Cr6 F8 92.0(11) . . ?
O3 Cr6 F8 88.3(13) . . ?
O3 Cr6 O1 93.0(10) . . ?
F9 Cr6 F8 88.5(5) . . ?
F9 Cr6 O1 175.5(15) . . ?
F9 Cr6 O3 91.4(11) . . ?
F9 Cr6 O1A 95.0(12) . . ?
F9 Cr6 O3A 90.3(13) . . ?
O1A Cr6 F8 175.1(15) . . ?
O1A Cr6 O1 84.8(7) . . ?
O1A Cr6 O3 88.2(9) . . ?
O1A Cr6 O3A 95.2(10) . . ?
O3A Cr6 F8 88.3(11) . . ?
O3A Cr6 O1 85.3(8) . . ?
O3A Cr6 O3 176.1(12) . . ?
Zn12 F14 Cr2 128.6(4) . . ?
C2W O17 Cr2 127.5(8) . . ?
C2W C3G C2H 108.2(11) . . ?
C1B C3G C2W 108.6(11) . . ?
C1B C3G C2H 109.0(16) . . ?
C1B C3G C1I 112.8(15) . . ?
C1I C3G C2W 109.8(11) . . ?
C1I C3G C2H 108.4(15) . . ?
O17 C2W O17 125.6(13) . 5_675 ?
O17 C2W C3G 117.2(7) 5_675 . ?
O17 C2W C3G 117.2(7) . . ?
C3G C1B H1BA 109.5 . . ?
C3G C1B H1BB 109.5 . . ?
C3G C1B H1BC 109.5 . . ?
H1BA C1B H1BB 109.5 . . ?
H1BA C1B H1BC 109.5 . . ?
H1BB C1B H1BC 109.5 . . ?
C3G C2H H2HA 109.5 . . ?
C3G C2H H2HB 109.5 . . ?
C3G C2H H2HC 109.5 . . ?
H2HA C2H H2HB 109.5 . . ?
H2HA C2H H2HC 109.5 . . ?
H2HB C2H H2HC 109.5 . . ?
C3G C1I H1IA 109.5 . . ?
C3G C1I H1IB 109.5 . . ?
C3G C1I H1IC 109.5 . . ?
H1IA C1I H1IB 109.5 . . ?
H1IA C1I H1IC 109.5 . . ?
H1IB C1I H1IC 109.5 . . ?
C51 N1 H1 124.6 . . ?
C3J N1 H1 124.6 . . ?
C3J N1 C51 110.8(11) . . ?
C51 C41 H41 126.3 . . ?
C51 C41 N2 107.3(13) . . ?
N2 C41 H41 126.3 . . ?
N1 C51 H51 125.8 . . ?
C41 C51 N1 108.3(13) . . ?
C41 C51 H51 125.8 . . ?
N1 C3J H3J 127.9 . . ?
N1 C3J N2 104.2(12) . . ?
N2 C3J H3J 127.9 . . ?
C41 N2 C3J 109.3(12) . . ?
C41 N2 H2 125.3 . . ?
C3J N2 H2 125.3 . . ?
F12 Cr5 O6 174.1(13) . . ?
F12 Cr5 O8 89.8(11) . . ?
F12 Cr5 O9 91.0(11) . . ?
F13 Cr5 F12 92.6(12) . . ?
F13 Cr5 O6 93.2(9) . . ?
F13 Cr5 O8 91.5(11) . . ?
F13 Cr5 O9 176.0(10) . . ?
F13 Cr5 O11 91.3(10) . . ?
O6 Cr5 O8 90.7(9) . . ?
O6 Cr5 O9 83.1(9) . . ?
O8 Cr5 O9 86.9(8) . . ?
O11 Cr5 F12 91.1(13) . . ?
O11 Cr5 O6 88.0(10) . . ?
O11 Cr5 O8 177.0(11) . . ?
O11 Cr5 O9 90.2(10) . . ?
F10 Cr8 F12 93.5(16) . . ?
F10 Cr8 O10 174.1(14) . . ?
F10 Cr8 O12 80.3(12) . . ?
F10 Cr8 O13 90.2(14) . . ?
F10 Cr8 O15 93.6(12) . . ?
F12 Cr8 O10 91.9(12) . . ?
F12 Cr8 O12 84.9(11) . . ?
F12 Cr8 O13 174.4(12) . . ?
F12 Cr8 O15 91.4(11) . . ?
O10 Cr8 O12 97.7(9) . . ?
O10 Cr8 O13 84.2(8) . . ?
O13 Cr8 O12 91.6(8) . . ?
O15 Cr8 O10 88.9(9) . . ?
O15 Cr8 O12 172.6(8) . . ?
O15 Cr8 O13 92.6(8) . . ?
F8 Cr11 F13 91.4(9) . . ?
F8 Cr11 O2 91.4(9) . . ?
F8 Cr11 O4 92.2(11) . . ?
F8 Cr11 O5 177.0(9) . . ?
F8 Cr11 O7 87.6(12) . . ?
F13 Cr11 O4 87.6(8) . . ?
F13 Cr11 O5 91.5(8) . . ?
O2 Cr11 F13 176.7(9) . . ?
O2 Cr11 O4 94.1(8) . . ?
O2 Cr11 O5 85.7(7) . . ?
O2 Cr11 O7 89.7(8) . . ?
O5 Cr11 O4 87.1(7) . . ?
O7 Cr11 F13 88.6(10) . . ?
O7 Cr11 O4 176.2(8) . . ?
O7 Cr11 O5 93.3(8) . . ?
F14 Zn12 O14A 178.4(10) . . ?
F14 Zn12 O16A 92.6(8) . . ?
F7 Zn12 F14 86.9(11) . . ?
F7 Zn12 O14A 91.7(13) . . ?
F7 Zn12 O16A 87.0(14) . . ?
F7 Zn12 F16A 87.1(12) . . ?
O14A Zn12 O16A 88.0(12) . . ?
F16A Zn12 F14 91.1(8) . . ?
F16A Zn12 O14A 88.2(13) . . ?
F16A Zn12 O16A 172.9(10) . . ?
Cr11 F8 Cr6 121.2(16) . . ?
Cr8 F10 Cr2 121(2) . . ?
Cr5 F12 Cr8 126.8(18) . . ?
Cr5 F13 Cr11 124.4(12) . . ?
C1 O1 Cr6 130.2(16) . . ?
C1 O2 Cr11 126.8(17) . . ?
O1 C1 C2 115.5(18) . . ?
O2 C1 O1 127(2) . . ?
O2 C1 C2 116.1(18) . . ?
C3 C2 C1 109.8(19) . . ?
C3 C2 C4 110(2) . . ?
C3 C2 C5 108(2) . . ?
C4 C2 C1 108(2) . . ?
C4 C2 C5 113(2) . . ?
C5 C2 C1 107(2) . . ?
C2 C3 H3A 109.5 . . ?
C2 C3 H3B 109.5 . . ?
C2 C3 H3C 109.5 . . ?
H3A C3 H3B 109.5 . . ?
H3A C3 H3C 109.5 . . ?
H3B C3 H3C 109.5 . . ?
C2 C4 H4A 109.5 . . ?
C2 C4 H4B 109.5 . . ?
C2 C4 H4C 109.5 . . ?
H4A C4 H4B 109.5 . . ?
H4A C4 H4C 109.5 . . ?
H4B C4 H4C 109.5 . . ?
C2 C5 H5A 109.5 . . ?
C2 C5 H5B 109.5 . . ?
C2 C5 H5C 109.5 . . ?
H5A C5 H5B 109.5 . . ?
H5A C5 H5C 109.5 . . ?
H5B C5 H5C 109.5 . . ?
C6 O3 Cr6 124.3(17) . . ?
C6 O4 Cr11 132.8(14) . . ?
O3 C6 O4 127.3(19) . . ?
O3 C6 C7 115.0(18) . . ?
O4 C6 C7 117.7(17) . . ?
C6 C7 C8 111.1(19) . . ?
C9 C7 C6 104(2) . . ?
C9 C7 C8 109(2) . . ?
C10 C7 C6 112(2) . . ?
C10 C7 C8 108(2) . . ?
C10 C7 C9 113(2) . . ?
C7 C8 H8A 109.5 . . ?
C7 C8 H8B 109.5 . . ?
C7 C8 H8C 109.5 . . ?
H8A C8 H8B 109.5 . . ?
H8A C8 H8C 109.5 . . ?
H8B C8 H8C 109.5 . . ?
C7 C9 H9A 109.5 . . ?
C7 C9 H9B 109.5 . . ?
C7 C9 H9C 109.5 . . ?
H9A C9 H9B 109.5 . . ?
H9A C9 H9C 109.5 . . ?
H9B C9 H9C 109.5 . . ?
C7 C10 H10A 109.5 . . ?
C7 C10 H10B 109.5 . . ?
C7 C10 H10C 109.5 . . ?
H10A C10 H10B 109.5 . . ?
H10A C10 H10C 109.5 . . ?
H10B C10 H10C 109.5 . . ?
C11 O5 Cr11 132.8(14) . . ?
C11 O6 Cr5 134.3(16) . . ?
O5 C11 C12 118.3(17) . . ?
O6 C11 O5 125(2) . . ?
O6 C11 C12 115.6(17) . . ?
C13 C12 C11 107(2) . . ?
C13 C12 C15 112(2) . . ?
C14 C12 C11 108(2) . . ?
C14 C12 C13 111(2) . . ?
C14 C12 C15 109(2) . . ?
C15 C12 C11 109.5(18) . . ?
C12 C13 H13A 109.5 . . ?
C12 C13 H13B 109.5 . . ?
C12 C13 H13C 109.5 . . ?
H13A C13 H13B 109.5 . . ?
H13A C13 H13C 109.5 . . ?
H13B C13 H13C 109.5 . . ?
C12 C14 H14A 109.5 . . ?
C12 C14 H14B 109.5 . . ?
C12 C14 H14C 109.5 . . ?
H14A C14 H14B 109.5 . . ?
H14A C14 H14C 109.5 . . ?
H14B C14 H14C 109.5 . . ?
C12 C15 H15A 109.5 . . ?
C12 C15 H15B 109.5 . . ?
C12 C15 H15C 109.5 . . ?
H15A C15 H15B 109.5 . . ?
H15A C15 H15C 109.5 . . ?
H15B C15 H15C 109.5 . . ?
C16 O7 Cr11 133.2(15) . . ?
C16 O8 Cr5 133.2(17) . . ?
O7 C16 C17 112.2(17) . . ?
O8 C16 O7 126(2) . . ?
O8 C16 C17 121.3(18) . . ?
C18 C17 C16 106.0(19) . . ?
C18 C17 C20 111(2) . . ?
C19 C17 C16 109(2) . . ?
C19 C17 C18 112(2) . . ?
C19 C17 C20 110(2) . . ?
C20 C17 C16 109.1(18) . . ?
C17 C18 H18A 109.5 . . ?
C17 C18 H18B 109.5 . . ?
C17 C18 H18C 109.5 . . ?
H18A C18 H18B 109.5 . . ?
H18A C18 H18C 109.5 . . ?
H18B C18 H18C 109.5 . . ?
C17 C19 H19A 109.5 . . ?
C17 C19 H19B 109.5 . . ?
C17 C19 H19C 109.5 . . ?
H19A C19 H19B 109.5 . . ?
H19A C19 H19C 109.5 . . ?
H19B C19 H19C 109.5 . . ?
C17 C20 H20A 109.5 . . ?
C17 C20 H20B 109.5 . . ?
C17 C20 H20C 109.5 . . ?
H20A C20 H20B 109.5 . . ?
H20A C20 H20C 109.5 . . ?
H20B C20 H20C 109.5 . . ?
C21 O9 Cr5 135.5(16) . . ?
C21 O10 Cr8 137.8(17) . . ?
O9 C21 C22 119.5(18) . . ?
O10 C21 O9 122(2) . . ?
O10 C21 C22 118.7(18) . . ?
C21 C22 C25 108(2) . . ?
C23 C22 C21 108.1(19) . . ?
C23 C22 C24 115(2) . . ?
C23 C22 C25 109(2) . . ?
C24 C22 C21 110.5(18) . . ?
C24 C22 C25 107(2) . . ?
C22 C23 H23A 109.5 . . ?
C22 C23 H23B 109.5 . . ?
C22 C23 H23C 109.5 . . ?
H23A C23 H23B 109.5 . . ?
H23A C23 H23C 109.5 . . ?
H23B C23 H23C 109.5 . . ?
C22 C24 H24A 109.5 . . ?
C22 C24 H24B 109.5 . . ?
C22 C24 H24C 109.5 . . ?
H24A C24 H24B 109.5 . . ?
H24A C24 H24C 109.5 . . ?
H24B C24 H24C 109.5 . . ?
C22 C25 H25A 109.5 . . ?
C22 C25 H25B 109.5 . . ?
C22 C25 H25C 109.5 . . ?
H25A C25 H25B 109.5 . . ?
H25A C25 H25C 109.5 . . ?
H25B C25 H25C 109.5 . . ?
C26 O11 Cr5 137.7(17) . . ?
C26 O12 Cr8 126.9(19) . . ?
O11 C26 C27 119.4(18) . . ?
O12 C26 O11 122(2) . . ?
O12 C26 C27 115.6(18) . . ?
C26 C27 C28 106.0(19) . . ?
C29 C27 C26 107.8(16) . . ?
C29 C27 C28 107.1(18) . . ?
C30 C27 C26 108.6(18) . . ?
C30 C27 C28 110.1(19) . . ?
C30 C27 C29 116.8(19) . . ?
C27 C28 H28A 109.5 . . ?
C27 C28 H28B 109.5 . . ?
C27 C28 H28C 109.5 . . ?
H28A C28 H28B 109.5 . . ?
H28A C28 H28C 109.5 . . ?
H28B C28 H28C 109.5 . . ?
C27 C29 H29A 109.5 . . ?
C27 C29 H29B 109.5 . . ?
C27 C29 H29C 109.5 . . ?
H29A C29 H29B 109.5 . . ?
H29A C29 H29C 109.5 . . ?
H29B C29 H29C 109.5 . . ?
C27 C30 H30A 109.5 . . ?
C27 C30 H30B 109.5 . . ?
C27 C30 H30C 109.5 . . ?
H30A C30 H30B 109.5 . . ?
H30A C30 H30C 109.5 . . ?
H30B C30 H30C 109.5 . . ?
C31 O13 Cr8 135.7(18) . . ?
C31 O14 Cr2 128(2) . . ?
O13 C31 C32 118.4(18) . . ?
O14 C31 O13 124(2) . . ?
O14 C31 C32 116.2(19) . . ?
C31 C32 C35 110.5(17) . . ?
C33 C32 C31 110(2) . . ?
C33 C32 C34 108.9(18) . . ?
C33 C32 C35 113.0(19) . . ?
C34 C32 C31 105.5(19) . . ?
C34 C32 C35 108.8(19) . . ?
C32 C33 H33A 109.5 . . ?
C32 C33 H33B 109.5 . . ?
C32 C33 H33C 109.5 . . ?
H33A C33 H33B 109.5 . . ?
H33A C33 H33C 109.5 . . ?
H33B C33 H33C 109.5 . . ?
C32 C34 H34A 109.5 . . ?
C32 C34 H34B 109.5 . . ?
C32 C34 H34C 109.5 . . ?
H34A C34 H34B 109.5 . . ?
H34A C34 H34C 109.5 . . ?
H34B C34 H34C 109.5 . . ?
C32 C35 H35A 109.5 . . ?
C32 C35 H35B 109.5 . . ?
C32 C35 H35C 109.5 . . ?
H35A C35 H35B 109.5 . . ?
H35A C35 H35C 109.5 . . ?
H35B C35 H35C 109.5 . . ?
C36 O15 Cr8 130.4(14) . . ?
C36 O16 Cr2 132.9(18) . . ?
O15 C36 C37 115.7(16) . . ?
O16 C36 O15 125.9(19) . . ?
O16 C36 C37 118.0(16) . . ?
C36 C37 C38 108.7(15) . . ?
C36 C37 C40 105.9(16) . . ?
C39 C37 C36 111.6(16) . . ?
C39 C37 C38 112.7(18) . . ?
C39 C37 C40 107.6(16) . . ?
C40 C37 C38 110.1(17) . . ?
C37 C38 H38A 109.5 . . ?
C37 C38 H38B 109.5 . . ?
C37 C38 H38C 109.5 . . ?
H38A C38 H38B 109.5 . . ?
H38A C38 H38C 109.5 . . ?
H38B C38 H38C 109.5 . . ?
C37 C39 H39A 109.5 . . ?
C37 C39 H39B 109.5 . . ?
C37 C39 H39C 109.5 . . ?
H39A C39 H39B 109.5 . . ?
H39A C39 H39C 109.5 . . ?
H39B C39 H39C 109.5 . . ?
C37 C40 H40A 109.5 . . ?
C37 C40 H40B 109.5 . . ?
C37 C40 H40C 109.5 . . ?
H40A C40 H40B 109.5 . . ?
H40A C40 H40C 109.5 . . ?
H40B C40 H40C 109.5 . . ?
F14 Cr2 F10 89.5(11) . . ?
F14 Cr2 O14 177.6(11) . . ?
F14 Cr2 O16 86.3(8) . . ?
F16 Cr2 F14 81.5(9) . . ?
F16 Cr2 O17 90.7(8) . . ?
F16 Cr2 F10 87.5(12) . . ?
F16 Cr2 O14 97.1(14) . . ?
F16 Cr2 O16 167.8(12) . . ?
O17 Cr2 F14 93.5(5) . . ?
O17 Cr2 F10 176.3(12) . . ?
O17 Cr2 O14 84.5(10) . . ?
O17 Cr2 O16 88.7(8) . . ?
F10 Cr2 O16 93.7(13) . . ?
O14 Cr2 F10 92.4(13) . . ?
O14 Cr2 O16 94.9(13) . . ?
F11 Cr7 F7 82.7(14) . . ?
F11 Cr7 O15A 85.9(10) . . ?
O10A Cr7 F7 176.5(13) . . ?
O10A Cr7 F11 94.8(11) . . ?
O10A Cr7 O15A 90.0(8) . . ?
O12A Cr7 F7 97.6(12) . . ?
O12A Cr7 F11 95.6(10) . . ?
O12A Cr7 O10A 85.1(9) . . ?
O12A Cr7 O13A 84.5(10) . . ?
O12A Cr7 O15A 175.0(10) . . ?
O13A Cr7 F7 96.2(13) . . ?
O13A Cr7 F11 178.9(13) . . ?
O13A Cr7 O10A 86.2(8) . . ?
O13A Cr7 O15A 94.1(8) . . ?
O15A Cr7 F7 87.3(11) . . ?
F15 Cr9 F9 85.5(9) . . ?
F15 Cr9 O2A 175.0(9) . . ?
F15 Cr9 O5A 93.6(9) . . ?
F15 Cr9 O7A 88.3(9) . . ?
O2A Cr9 F9 96.7(9) . . ?
O2A Cr9 O7A 87.4(8) . . ?
O4A Cr9 F9 88.4(11) . . ?
O4A Cr9 F15 91.5(9) . . ?
O4A Cr9 O2A 93.0(9) . . ?
O4A Cr9 O5A 90.5(9) . . ?
O4A Cr9 O7A 177.3(9) . . ?
O5A Cr9 F9 178.6(11) . . ?
O5A Cr9 O2A 84.2(8) . . ?
O5A Cr9 O7A 92.2(8) . . ?
O7A Cr9 F9 88.9(11) . . ?
F11 Cr10 F15 83.2(11) . . ?
F11 Cr10 O8A 88.0(10) . . ?
F11 Cr10 O11A 92.4(11) . . ?
F15 Cr10 O11A 89.5(9) . . ?
O6A Cr10 F11 177.6(11) . . ?
O6A Cr10 F15 99.1(8) . . ?
O6A Cr10 O8A 91.2(8) . . ?
O6A Cr10 O11A 88.5(8) . . ?
O8A Cr10 F15 88.2(10) . . ?
O8A Cr10 O11A 177.6(10) . . ?
O9A Cr10 F11 91.1(10) . . ?
O9A Cr10 F15 174.3(9) . . ?
O9A Cr10 O6A 86.6(8) . . ?
O9A Cr10 O8A 92.0(7) . . ?
O9A Cr10 O11A 90.4(8) . . ?
Zn12 F7 Cr7 124(2) . . ?
Cr6 F9 Cr9 116.0(15) . . ?
Cr7 F11 Cr10 118.9(15) . . ?
Cr9 F15 Cr10 118.6(11) . . ?
C1A O1A Cr6 130.6(17) . . ?
C1A O2A Cr9 135.4(16) . . ?
O1A C1A C2A 112.5(18) . . ?
O2A C1A O1A 123.7(19) . . ?
O2A C1A C2A 123.2(18) . . ?
C1A C2A C4A 107(2) . . ?
C3A C2A C1A 110(2) . . ?
C3A C2A C4A 110(2) . . ?
C3A C2A C5A 110(2) . . ?
C5A C2A C1A 107.8(18) . . ?
C5A C2A C4A 111(2) . . ?
C2A C3A H3AA 109.5 . . ?
C2A C3A H3AB 109.5 . . ?
C2A C3A H3AC 109.5 . . ?
H3AA C3A H3AB 109.5 . . ?
H3AA C3A H3AC 109.5 . . ?
H3AB C3A H3AC 109.5 . . ?
C2A C4A H4AA 109.5 . . ?
C2A C4A H4AB 109.5 . . ?
C2A C4A H4AC 109.5 . . ?
H4AA C4A H4AB 109.5 . . ?
H4AA C4A H4AC 109.5 . . ?
H4AB C4A H4AC 109.5 . . ?
C2A C5A H5AA 109.5 . . ?
C2A C5A H5AB 109.5 . . ?
C2A C5A H5AC 109.5 . . ?
H5AA C5A H5AB 109.5 . . ?
H5AA C5A H5AC 109.5 . . ?
H5AB C5A H5AC 109.5 . . ?
C6A O3A Cr6 134.6(16) . . ?
C6A O4A Cr9 128.0(19) . . ?
O3A C6A C7A 118.1(19) . . ?
O4A C6A O3A 128(2) . . ?
O4A C6A C7A 113.6(19) . . ?
C8A C7A C6A 107(2) . . ?
C8A C7A C9A 106(2) . . ?
C9A C7A C6A 109(2) . . ?
C10A C7A C6A 110(2) . . ?
C10A C7A C8A 114(2) . . ?
C10A C7A C9A 111(2) . . ?
C7A C8A H8AA 109.5 . . ?
C7A C8A H8AB 109.5 . . ?
C7A C8A H8AC 109.5 . . ?
H8AA C8A H8AB 109.5 . . ?
H8AA C8A H8AC 109.5 . . ?
H8AB C8A H8AC 109.5 . . ?
C7A C9A H9AA 109.5 . . ?
C7A C9A H9AB 109.5 . . ?
C7A C9A H9AC 109.5 . . ?
H9AA C9A H9AB 109.5 . . ?
H9AA C9A H9AC 109.5 . . ?
H9AB C9A H9AC 109.5 . . ?
C7A C10A H10D 109.5 . . ?
C7A C10A H10E 109.5 . . ?
C7A C10A H10F 109.5 . . ?
H10D C10A H10E 109.5 . . ?
H10D C10A H10F 109.5 . . ?
H10E C10A H10F 109.5 . . ?
C11A O5A Cr9 125.7(15) . . ?
C11A O6A Cr10 131.0(15) . . ?
O5A C11A C12A 114.0(17) . . ?
O6A C11A O5A 128.3(19) . . ?
O6A C11A C12A 117.6(17) . . ?
C13A C12A C11A 112(2) . . ?
C14A C12A C11A 106.6(19) . . ?
C14A C12A C13A 108(2) . . ?
C15A C12A C11A 110.5(18) . . ?
C15A C12A C13A 108(2) . . ?
C15A C12A C14A 112(2) . . ?
C12A C13A H13D 109.5 . . ?
C12A C13A H13E 109.5 . . ?
C12A C13A H13F 109.5 . . ?
H13D C13A H13E 109.5 . . ?
H13D C13A H13F 109.5 . . ?
H13E C13A H13F 109.5 . . ?
C12A C14A H14D 109.5 . . ?
C12A C14A H14E 109.5 . . ?
C12A C14A H14F 109.5 . . ?
H14D C14A H14E 109.5 . . ?
H14D C14A H14F 109.5 . . ?
H14E C14A H14F 109.5 . . ?
C12A C15A H15D 109.5 . . ?
C12A C15A H15E 109.5 . . ?
C12A C15A H15F 109.5 . . ?
H15D C15A H15E 109.5 . . ?
H15D C15A H15F 109.5 . . ?
H15E C15A H15F 109.5 . . ?
C16A O7A Cr9 132.1(18) . . ?
C16A O8A Cr10 126.1(15) . . ?
O7A C16A C17A 118.8(19) . . ?
O8A C16A O7A 128(2) . . ?
O8A C16A C17A 113.0(18) . . ?
C18A C17A C16A 110(2) . . ?
C18A C17A C19A 112(2) . . ?
C18A C17A C20A 108(2) . . ?
C19A C17A C16A 109(2) . . ?
C19A C17A C20A 109(2) . . ?
C20A C17A C16A 109(2) . . ?
C17A C18A H18D 109.5 . . ?
C17A C18A H18E 109.5 . . ?
C17A C18A H18F 109.5 . . ?
H18D C18A H18E 109.5 . . ?
H18D C18A H18F 109.5 . . ?
H18E C18A H18F 109.5 . . ?
C17A C19A H19D 109.5 . . ?
C17A C19A H19E 109.5 . . ?
C17A C19A H19F 109.5 . . ?
H19D C19A H19E 109.5 . . ?
H19D C19A H19F 109.5 . . ?
H19E C19A H19F 109.5 . . ?
C17A C20A H20D 109.5 . . ?
C17A C20A H20E 109.5 . . ?
C17A C20A H20F 109.5 . . ?
H20D C20A H20E 109.5 . . ?
H20D C20A H20F 109.5 . . ?
H20E C20A H20F 109.5 . . ?
C21A O9A Cr10 125.9(15) . . ?
C21A O10A Cr7 133.9(16) . . ?
O9A C21A O10A 126.3(18) . . ?
O9A C21A C22A 116.7(16) . . ?
O10A C21A C22A 116.9(17) . . ?
C23A C22A C21A 112.6(17) . . ?
C23A C22A C24A 109.0(19) . . ?
C23A C22A C25A 114(2) . . ?
C24A C22A C21A 105.9(17) . . ?
C24A C22A C25A 107(2) . . ?
C25A C22A C21A 107.8(19) . . ?
C22A C23A H23D 109.5 . . ?
C22A C23A H23E 109.5 . . ?
C22A C23A H23F 109.5 . . ?
H23D C23A H23E 109.5 . . ?
H23D C23A H23F 109.5 . . ?
H23E C23A H23F 109.5 . . ?
C22A C24A H24D 109.5 . . ?
C22A C24A H24E 109.5 . . ?
C22A C24A H24F 109.5 . . ?
H24D C24A H24E 109.5 . . ?
H24D C24A H24F 109.5 . . ?
H24E C24A H24F 109.5 . . ?
C22A C25A H25D 109.5 . . ?
C22A C25A H25E 109.5 . . ?
C22A C25A H25F 109.5 . . ?
H25D C25A H25E 109.5 . . ?
H25D C25A H25F 109.5 . . ?
H25E C25A H25F 109.5 . . ?
C26A O11A Cr10 129.3(16) . . ?
C26A O12A Cr7 131.4(18) . . ?
O11A C26A C27A 113.2(16) . . ?
O12A C26A O11A 123(2) . . ?
O12A C26A C27A 121.1(18) . . ?
C28A C27A C26A 108.8(19) . . ?
C29A C27A C26A 110.8(16) . . ?
C29A C27A C28A 108.1(19) . . ?
C29A C27A C30A 109.9(19) . . ?
C30A C27A C26A 109.4(19) . . ?
C30A C27A C28A 109.8(19) . . ?
C27A C28A H28D 109.5 . . ?
C27A C28A H28E 109.5 . . ?
C27A C28A H28F 109.5 . . ?
H28D C28A H28E 109.5 . . ?
H28D C28A H28F 109.5 . . ?
H28E C28A H28F 109.5 . . ?
C27A C29A H29D 109.5 . . ?
C27A C29A H29E 109.5 . . ?
C27A C29A H29F 109.5 . . ?
H29D C29A H29E 109.5 . . ?
H29D C29A H29F 109.5 . . ?
H29E C29A H29F 109.5 . . ?
C27A C30A H30D 109.5 . . ?
C27A C30A H30E 109.5 . . ?
C27A C30A H30F 109.5 . . ?
H30D C30A H30E 109.5 . . ?
H30D C30A H30F 109.5 . . ?
H30E C30A H30F 109.5 . . ?
C31A O13A Cr7 133.6(16) . . ?
C31A O14A Zn12 133(3) . . ?
O13A C31A C32A 115.7(18) . . ?
O14A C31A O13A 124(2) . . ?
O14A C31A C32A 120.0(19) . . ?
C31A C32A C34A 108(2) . . ?
C31A C32A C35A 109.8(19) . . ?
C33A C32A C31A 110.9(18) . . ?
C33A C32A C34A 108(2) . . ?
C33A C32A C35A 111(2) . . ?
C35A C32A C34A 110(2) . . ?
C32A C33A H33D 109.5 . . ?
C32A C33A H33E 109.5 . . ?
C32A C33A H33F 109.5 . . ?
H33D C33A H33E 109.5 . . ?
H33D C33A H33F 109.5 . . ?
H33E C33A H33F 109.5 . . ?
C32A C34A H34D 109.5 . . ?
C32A C34A H34E 109.5 . . ?
C32A C34A H34F 109.5 . . ?
H34D C34A H34E 109.5 . . ?
H34D C34A H34F 109.5 . . ?
H34E C34A H34F 109.5 . . ?
C32A C35A H35D 109.5 . . ?
C32A C35A H35E 109.5 . . ?
C32A C35A H35F 109.5 . . ?
H35D C35A H35E 109.5 . . ?
H35D C35A H35F 109.5 . . ?
H35E C35A H35F 109.5 . . ?
C36A O15A Cr7 130.4(15) . . ?
C36A O16A Zn12 136(2) . . ?
O15A C36A C37A 114.2(17) . . ?
O16A C36A O15A 124.9(19) . . ?
O16A C36A C37A 120.8(17) . . ?
C38A C37A C36A 107.7(17) . . ?
C38A C37A C40A 111.7(17) . . ?
C39A C37A C36A 108.3(17) . . ?
C39A C37A C38A 109.3(18) . . ?
C39A C37A C40A 107.7(19) . . ?
C40A C37A C36A 112.1(18) . . ?
C37A C38A H38D 109.5 . . ?
C37A C38A H38E 109.5 . . ?
C37A C38A H38F 109.5 . . ?
H38D C38A H38E 109.5 . . ?
H38D C38A H38F 109.5 . . ?
H38E C38A H38F 109.5 . . ?
C37A C39A H39D 109.5 . . ?
C37A C39A H39E 109.5 . . ?
C37A C39A H39F 109.5 . . ?
H39D C39A H39E 109.5 . . ?
H39D C39A H39F 109.5 . . ?
H39E C39A H39F 109.5 . . ?
C37A C40A H40D 109.5 . . ?
C37A C40A H40E 109.5 . . ?
C37A C40A H40F 109.5 . . ?
H40D C40A H40E 109.5 . . ?
H40D C40A H40F 109.5 . . ?
H40E C40A H40F 109.5 . . ?

loop_
_geom_bond_atom_site_label_1
_geom_bond_atom_site_label_2
_geom_bond_distance
_geom_bond_site_symmetry_2
_geom_bond_publ_flag
Cr6 Cr6 0.40(2) 5_675 ?
Cr6 F8 1.97(3) . ?
Cr6 O1 2.009(19) . ?
Cr6 O3 1.98(2) . ?
Cr6 F9 1.99(3) . ?
Cr6 O1A 1.94(2) . ?
Cr6 O3A 1.98(2) . ?
F14 Zn12 1.920(9) . ?
F14 Cr2 1.943(12) . ?
F16 Cr2 1.87(2) . ?
O17 C2W 1.265(9) . ?
O17 Cr2 1.940(12) . ?
C3G C2W 1.53(2) . ?
C3G C1B 1.48(2) . ?
C3G C2H 1.56(3) . ?
C3G C1I 1.52(3) . ?
C1B H1BA 0.9800 . ?
C1B H1BB 0.9800 . ?
C1B H1BC 0.9800 . ?
C2H H2HA 0.9800 . ?
C2H H2HB 0.9800 . ?
C2H H2HC 0.9800 . ?
C1I H1IA 0.9800 . ?
C1I H1IB 0.9800 . ?
C1I H1IC 0.9800 . ?
N1 H1 0.8800 . ?
N1 C51 1.332(14) . ?
N1 C3J 1.312(14) . ?
C41 H41 0.9500 . ?
C41 C51 1.285(17) . ?
C41 N2 1.345(18) . ?
C51 H51 0.9500 . ?
C3J H3J 0.9500 . ?
C3J N2 1.354(16) . ?
N2 H2 0.8800 . ?
Cr5 F12 1.90(3) . ?
Cr5 F13 1.84(2) . ?
Cr5 O6 1.90(2) . ?
Cr5 O8 1.97(2) . ?
Cr5 O9 2.01(2) . ?
Cr5 O11 1.89(2) . ?
Cr8 F10 1.84(4) . ?
Cr8 F12 1.90(3) . ?
Cr8 O10 1.96(2) . ?
Cr8 O12 2.11(2) . ?
Cr8 O13 2.004(18) . ?
Cr8 O15 1.94(2) . ?
Cr11 F8 1.91(3) . ?
Cr11 F13 1.969(19) . ?
Cr11 O2 1.905(17) . ?
Cr11 O4 2.000(17) . ?
Cr11 O5 1.982(16) . ?
Cr11 O7 1.911(19) . ?
Zn12 F7 1.89(4) . ?
Zn12 O14A 1.95(3) . ?
Zn12 O16A 1.99(3) . ?
Zn12 F16A 1.90(2) . ?
F10 Cr2 1.99(4) . ?
O1 C1 1.271(19) . ?
O2 C1 1.245(19) . ?
C1 C2 1.537(19) . ?
C2 C3 1.51(2) . ?
C2 C4 1.52(2) . ?
C2 C5 1.52(2) . ?
C3 H3A 0.9800 . ?
C3 H3B 0.9800 . ?
C3 H3C 0.9800 . ?
C4 H4A 0.9800 . ?
C4 H4B 0.9800 . ?
C4 H4C 0.9800 . ?
C5 H5A 0.9800 . ?
C5 H5B 0.9800 . ?
C5 H5C 0.9800 . ?
O3 C6 1.243(18) . ?
O4 C6 1.268(18) . ?
C6 C7 1.532(19) . ?
C7 C8 1.53(2) . ?
C7 C9 1.52(2) . ?
C7 C10 1.51(2) . ?
C8 H8A 0.9800 . ?
C8 H8B 0.9800 . ?
C8 H8C 0.9800 . ?
C9 H9A 0.9800 . ?
C9 H9B 0.9800 . ?
C9 H9C 0.9800 . ?
C10 H10A 0.9800 . ?
C10 H10B 0.9800 . ?
C10 H10C 0.9800 . ?
O5 C11 1.246(19) . ?
O6 C11 1.230(18) . ?
C11 C12 1.538(18) . ?
C12 C13 1.51(2) . ?
C12 C14 1.51(2) . ?
C12 C15 1.52(2) . ?
C13 H13A 0.9800 . ?
C13 H13B 0.9800 . ?
C13 H13C 0.9800 . ?
C14 H14A 0.9800 . ?
C14 H14B 0.9800 . ?
C14 H14C 0.9800 . ?
C15 H15A 0.9800 . ?
C15 H15B 0.9800 . ?
C15 H15C 0.9800 . ?
O7 C16 1.245(18) . ?
O8 C16 1.243(17) . ?
C16 C17 1.539(19) . ?
C17 C18 1.51(2) . ?
C17 C19 1.50(2) . ?
C17 C20 1.54(2) . ?
C18 H18A 0.9800 . ?
C18 H18B 0.9800 . ?
C18 H18C 0.9800 . ?
C19 H19A 0.9800 . ?
C19 H19B 0.9800 . ?
C19 H19C 0.9800 . ?
C20 H20A 0.9800 . ?
C20 H20B 0.9800 . ?
C20 H20C 0.9800 . ?
O9 C21 1.260(18) . ?
O10 C21 1.252(18) . ?
C21 C22 1.520(18) . ?
C22 C23 1.52(2) . ?
C22 C24 1.52(2) . ?
C22 C25 1.53(2) . ?
C23 H23A 0.9800 . ?
C23 H23B 0.9800 . ?
C23 H23C 0.9800 . ?
C24 H24A 0.9800 . ?
C24 H24B 0.9800 . ?
C24 H24C 0.9800 . ?
C25 H25A 0.9800 . ?
C25 H25B 0.9800 . ?
C25 H25C 0.9800 . ?
O11 C26 1.239(18) . ?
O12 C26 1.237(18) . ?
C26 C27 1.541(18) . ?
C27 C28 1.54(2) . ?
C27 C29 1.52(2) . ?
C27 C30 1.51(2) . ?
C28 H28A 0.9800 . ?
C28 H28B 0.9800 . ?
C28 H28C 0.9800 . ?
C29 H29A 0.9800 . ?
C29 H29B 0.9800 . ?
C29 H29C 0.9800 . ?
C30 H30A 0.9800 . ?
C30 H30B 0.9800 . ?
C30 H30C 0.9800 . ?
O13 C31 1.274(18) . ?
O14 C31 1.252(18) . ?
O14 Cr2 1.95(3) . ?
C31 C32 1.530(18) . ?
C32 C33 1.51(2) . ?
C32 C34 1.52(2) . ?
C32 C35 1.54(2) . ?
C33 H33A 0.9800 . ?
C33 H33B 0.9800 . ?
C33 H33C 0.9800 . ?
C34 H34A 0.9800 . ?
C34 H34B 0.9800 . ?
C34 H34C 0.9800 . ?
C35 H35A 0.9800 . ?
C35 H35B 0.9800 . ?
C35 H35C 0.9800 . ?
O15 C36 1.266(17) . ?
O16 C36 1.247(16) . ?
O16 Cr2 2.00(3) . ?
C36 C37 1.523(17) . ?
C37 C38 1.527(19) . ?
C37 C39 1.516(19) . ?
C37 C40 1.526(19) . ?
C38 H38A 0.9800 . ?
C38 H38B 0.9800 . ?
C38 H38C 0.9800 . ?
C39 H39A 0.9800 . ?
C39 H39B 0.9800 . ?
C39 H39C 0.9800 . ?
C40 H40A 0.9800 . ?
C40 H40B 0.9800 . ?
C40 H40C 0.9800 . ?
Cr7 F7 1.97(4) . ?
Cr7 F11 1.95(3) . ?
Cr7 O10A 1.911(18) . ?
Cr7 O12A 1.84(2) . ?
Cr7 O13A 1.896(18) . ?
Cr7 O15A 1.95(2) . ?
Cr9 F9 2.03(3) . ?
Cr9 F15 1.974(19) . ?
Cr9 O2A 1.994(18) . ?
Cr9 O4A 1.94(2) . ?
Cr9 O5A 1.991(17) . ?
Cr9 O7A 2.08(2) . ?
Cr10 F11 1.95(3) . ?
Cr10 F15 1.99(2) . ?
Cr10 O6A 1.944(19) . ?
Cr10 O8A 1.98(2) . ?
Cr10 O9A 1.938(18) . ?
Cr10 O11A 2.030(19) . ?
O1A C1A 1.263(19) . ?
O2A C1A 1.249(18) . ?
C1A C2A 1.533(19) . ?
C2A C3A 1.51(2) . ?
C2A C4A 1.54(2) . ?
C2A C5A 1.52(2) . ?
C3A H3AA 0.9800 . ?
C3A H3AB 0.9800 . ?
C3A H3AC 0.9800 . ?
C4A H4AA 0.9800 . ?
C4A H4AB 0.9800 . ?
C4A H4AC 0.9800 . ?
C5A H5AA 0.9800 . ?
C5A H5AB 0.9800 . ?
C5A H5AC 0.9800 . ?
O3A C6A 1.260(19) . ?
O4A C6A 1.244(19) . ?
C6A C7A 1.54(2) . ?
C7A C8A 1.53(2) . ?
C7A C9A 1.53(2) . ?
C7A C10A 1.51(2) . ?
C8A H8AA 0.9800 . ?
C8A H8AB 0.9800 . ?
C8A H8AC 0.9800 . ?
C9A H9AA 0.9800 . ?
C9A H9AB 0.9800 . ?
C9A H9AC 0.9800 . ?
C10A H10D 0.9800 . ?
C10A H10E 0.9800 . ?
C10A H10F 0.9800 . ?
O5A C11A 1.277(19) . ?
O6A C11A 1.255(18) . ?
C11A C12A 1.544(18) . ?
C12A C13A 1.53(2) . ?
C12A C14A 1.51(2) . ?
C12A C15A 1.51(2) . ?
C13A H13D 0.9800 . ?
C13A H13E 0.9800 . ?
C13A H13F 0.9800 . ?
C14A H14D 0.9800 . ?
C14A H14E 0.9800 . ?
C14A H14F 0.9800 . ?
C15A H15D 0.9800 . ?
C15A H15E 0.9800 . ?
C15A H15F 0.9800 . ?
O7A C16A 1.269(18) . ?
O8A C16A 1.256(18) . ?
C16A C17A 1.535(19) . ?
C17A C18A 1.51(2) . ?
C17A C19A 1.52(2) . ?
C17A C20A 1.52(2) . ?
C18A H18D 0.9800 . ?
C18A H18E 0.9800 . ?
C18A H18F 0.9800 . ?
C19A H19D 0.9800 . ?
C19A H19E 0.9800 . ?
C19A H19F 0.9800 . ?
C20A H20D 0.9800 . ?
C20A H20E 0.9800 . ?
C20A H20F 0.9800 . ?
O9A C21A 1.257(18) . ?
O10A C21A 1.271(17) . ?
C21A C22A 1.525(18) . ?
C22A C23A 1.52(2) . ?
C22A C24A 1.52(2) . ?
C22A C25A 1.52(2) . ?
C23A H23D 0.9800 . ?
C23A H23E 0.9800 . ?
C23A H23F 0.9800 . ?
C24A H24D 0.9800 . ?
C24A H24E 0.9800 . ?
C24A H24F 0.9800 . ?
C25A H25D 0.9800 . ?
C25A H25E 0.9800 . ?
C25A H25F 0.9800 . ?
O11A C26A 1.278(18) . ?
O12A C26A 1.257(18) . ?
C26A C27A 1.540(18) . ?
C27A C28A 1.53(2) . ?
C27A C29A 1.50(2) . ?
C27A C30A 1.51(2) . ?
C28A H28D 0.9800 . ?
C28A H28E 0.9800 . ?
C28A H28F 0.9800 . ?
C29A H29D 0.9800 . ?
C29A H29E 0.9800 . ?
C29A H29F 0.9800 . ?
C30A H30D 0.9800 . ?
C30A H30E 0.9800 . ?
C30A H30F 0.9800 . ?
O13A C31A 1.256(18) . ?
O14A C31A 1.243(17) . ?
C31A C32A 1.518(18) . ?
C32A C33A 1.50(2) . ?
C32A C34A 1.53(2) . ?
C32A C35A 1.52(2) . ?
C33A H33D 0.9800 . ?
C33A H33E 0.9800 . ?
C33A H33F 0.9800 . ?
C34A H34D 0.9800 . ?
C34A H34E 0.9800 . ?
C34A H34F 0.9800 . ?
C35A H35D 0.9800 . ?
C35A H35E 0.9800 . ?
C35A H35F 0.9800 . ?
O15A C36A 1.249(17) . ?
O16A C36A 1.246(17) . ?
C36A C37A 1.533(17) . ?
C37A C38A 1.518(19) . ?
C37A C39A 1.51(2) . ?
C37A C40A 1.52(2) . ?
C38A H38D 0.9800 . ?
C38A H38E 0.9800 . ?
C38A H38F 0.9800 . ?
C39A H39D 0.9800 . ?
C39A H39E 0.9800 . ?
C39A H39F 0.9800 . ?
C40A H40D 0.9800 . ?
C40A H40E 0.9800 . ?
C40A H40F 0.9800 . ?

loop_
_geom_torsion_atom_site_label_1
_geom_torsion_atom_site_label_2
_geom_torsion_atom_site_label_3
_geom_torsion_atom_site_label_4
_geom_torsion
_geom_torsion_site_symmetry_1
_geom_torsion_site_symmetry_2
_geom_torsion_site_symmetry_3
_geom_torsion_site_symmetry_4
_geom_torsion_publ_flag
Cr6 O1 C1 O2 -28(6) . . . . ?
Cr6 O1 C1 C2 164.1(19) . . . . ?
Cr6 O3 C6 O4 -28(5) . . . . ?
Cr6 O3 C6 C7 148.3(19) . . . . ?
Cr6 O1A C1A O2A 23(6) . . . . ?
Cr6 O1A C1A C2A -164.5(18) . . . . ?
Cr6 O3A C6A O4A 9(8) . . . . ?
Cr6 O3A C6A C7A -172.7(19) . . . . ?
F14 Zn12 F7 Cr7 -141.1(18) . . . . ?
C1B C3G C2W O17 -46.0(14) . . . . ?
C1B C3G C2W O17 134.0(14) . . . 5_675 ?
C2H C3G C2W O17 -107.9(12) . . . 5_675 ?
C2H C3G C2W O17 72.1(12) . . . . ?
C1I C3G C2W O17 10.2(13) . . . 5_675 ?
C1I C3G C2W O17 -169.8(13) . . . . ?
N1 C3J N2 C41 1.4(16) . . . . ?
C51 N1 C3J N2 -1.7(15) . . . . ?
C51 C41 N2 C3J -0.6(19) . . . . ?
C3J N1 C51 C41 1.4(17) . . . . ?
N2 C41 C51 N1 -0.5(18) . . . . ?
Cr5 O6 C11 O5 -11(6) . . . . ?
Cr5 O6 C11 C12 179.8(19) . . . . ?
Cr5 O8 C16 O7 14(6) . . . . ?
Cr5 O8 C16 C17 -170.5(18) . . . . ?
Cr5 O9 C21 O10 -1(7) . . . . ?
Cr5 O9 C21 C22 179.4(19) . . . . ?
Cr5 O11 C26 O12 -24(6) . . . . ?
Cr5 O11 C26 C27 175.6(19) . . . . ?
Cr8 O10 C21 O9 4(7) . . . . ?
Cr8 O10 C21 C22 -176.4(18) . . . . ?
Cr8 O12 C26 O11 42(5) . . . . ?
Cr8 O12 C26 C27 -156.8(17) . . . . ?
Cr8 O13 C31 O14 35(7) . . . . ?
Cr8 O13 C31 C32 -161.1(18) . . . . ?
Cr8 O15 C36 O16 18(4) . . . . ?
Cr8 O15 C36 C37 -169.0(14) . . . . ?
Cr11 O2 C1 O1 -15(6) . . . . ?
Cr11 O2 C1 C2 153.3(19) . . . . ?
Cr11 O4 C6 O3 -13(5) . . . . ?
Cr11 O4 C6 C7 170.9(16) . . . . ?
Cr11 O5 C11 O6 25(6) . . . . ?
Cr11 O5 C11 C12 -166.2(18) . . . . ?
Cr11 O7 C16 O8 6(6) . . . . ?
Cr11 O7 C16 C17 -169.8(17) . . . . ?
Zn12 O14A C31A O13A 37(7) . . . . ?
Zn12 O14A C31A C32A -152(3) . . . . ?
Zn12 O16A C36A O15A 30(5) . . . . ?
Zn12 O16A C36A C37A -154.5(19) . . . . ?
F12 Cr5 F13 Cr11 -134.3(16) . . . . ?
F12 Cr5 O11 C26 21(4) . . . . ?
F12 Cr8 F10 Cr2 142.3(19) . . . . ?
F13 Cr5 F12 Cr8 -138(2) . . . . ?
F13 Cr5 O11 C26 114(4) . . . . ?
O1 C1 C2 C3 -176(3) . . . . ?
O1 C1 C2 C4 -56(4) . . . . ?
O1 C1 C2 C5 67(4) . . . . ?
O2 C1 C2 C3 14(4) . . . . ?
O2 C1 C2 C4 134(3) . . . . ?
O2 C1 C2 C5 -103(3) . . . . ?
O3 C6 C7 C8 2(4) . . . . ?
O3 C6 C7 C9 -116(3) . . . . ?
O3 C6 C7 C10 122(3) . . . . ?
O4 C6 C7 C8 179(3) . . . . ?
O4 C6 C7 C9 61(3) . . . . ?
O4 C6 C7 C10 -61(4) . . . . ?
O5 C11 C12 C13 134(3) . . . . ?
O5 C11 C12 C14 -106(3) . . . . ?
O5 C11 C12 C15 13(4) . . . . ?
O6 Cr5 F13 Cr11 46.4(15) . . . . ?
O6 Cr5 O11 C26 -153(4) . . . . ?
O6 C11 C12 C13 -56(4) . . . . ?
O6 C11 C12 C14 64(4) . . . . ?
O6 C11 C12 C15 -177(3) . . . . ?
O7 C16 C17 C18 127(3) . . . . ?
O7 C16 C17 C19 -113(3) . . . . ?
O7 C16 C17 C20 8(4) . . . . ?
O8 Cr5 F12 Cr8 131(2) . . . . ?
O8 Cr5 F13 Cr11 -44.4(14) . . . . ?
O8 C16 C17 C18 -49(4) . . . . ?
O8 C16 C17 C19 71(4) . . . . ?
O8 C16 C17 C20 -168(3) . . . . ?
O9 Cr5 F12 Cr8 44(2) . . . . ?
O9 Cr5 O11 C26 -70(4) . . . . ?
O9 C21 C22 C23 33(4) . . . . ?
O9 C21 C22 C24 159(4) . . . . ?
O9 C21 C22 C25 -84(4) . . . . ?
O10 C21 C22 C23 -147(4) . . . . ?
O10 C21 C22 C24 -21(5) . . . . ?
O10 C21 C22 C25 96(4) . . . . ?
O11 Cr5 F12 Cr8 -46(2) . . . . ?
O11 Cr5 F13 Cr11 134.5(14) . . . . ?
O11 C26 C27 C28 102(3) . . . . ?
O11 C26 C27 C29 -12(4) . . . . ?
O11 C26 C27 C30 -140(3) . . . . ?
O12 Cr8 F10 Cr2 -133(2) . . . . ?
O12 C26 C27 C28 -60(3) . . . . ?
O12 C26 C27 C29 -174(3) . . . . ?
O12 C26 C27 C30 58(4) . . . . ?
O13 Cr8 F10 Cr2 -41.9(19) . . . . ?
O13 C31 C32 C33 68(4) . . . . ?
O13 C31 C32 C34 -49(4) . . . . ?
O13 C31 C32 C35 -167(3) . . . . ?
O14 C31 C32 C33 -127(4) . . . . ?
O14 C31 C32 C34 116(4) . . . . ?
O14 C31 C32 C35 -1(5) . . . . ?
O15 Cr8 F10 Cr2 50.7(19) . . . . ?
O15 C36 C37 C38 57(3) . . . . ?
O15 C36 C37 C39 -179(2) . . . . ?
O15 C36 C37 C40 -62(2) . . . . ?
O16 C36 C37 C38 -130(2) . . . . ?
O16 C36 C37 C39 -5(3) . . . . ?
O16 C36 C37 C40 112(2) . . . . ?
Cr2 O17 C2W O17 -29.6(6) . . . 5_675 ?
Cr2 O17 C2W C3G 150.4(6) . . . . ?
Cr2 O14 C31 O13 -6(7) . . . . ?
Cr2 O14 C31 C32 -170(2) . . . . ?
Cr2 O16 C36 O15 8(4) . . . . ?
Cr2 O16 C36 C37 -164.6(16) . . . . ?
Cr7 O10A C21A O9A 16(6) . . . . ?
Cr7 O10A C21A C22A -162.5(18) . . . . ?
Cr7 O12A C26A O11A -21(5) . . . . ?
Cr7 O12A C26A C27A -179.8(18) . . . . ?
Cr7 O13A C31A O14A -18(7) . . . . ?
Cr7 O13A C31A C32A 170.4(18) . . . . ?
Cr7 O15A C36A O16A -4(4) . . . . ?
Cr7 O15A C36A C37A -179.7(14) . . . . ?
Cr9 O2A C1A O1A 12(6) . . . . ?
Cr9 O2A C1A C2A -160(2) . . . . ?
Cr9 O4A C6A O3A 18(7) . . . . ?
Cr9 O4A C6A C7A -160(2) . . . . ?
Cr9 O5A C11A O6A -26(5) . . . . ?
Cr9 O5A C11A C12A 157.8(18) . . . . ?
Cr9 O7A C16A O8A -28(7) . . . . ?
Cr9 O7A C16A C17A 156.8(19) . . . . ?
Cr10 O6A C11A O5A -15(6) . . . . ?
Cr10 O6A C11A C12A 160.9(18) . . . . ?
Cr10 O8A C16A O7A -7(6) . . . . ?
Cr10 O8A C16A C17A 168.4(18) . . . . ?
Cr10 O9A C21A O10A 24(5) . . . . ?
Cr10 O9A C21A C22A -158.0(18) . . . . ?
Cr10 O11A C26A O12A 47(5) . . . . ?
Cr10 O11A C26A C27A -152.4(17) . . . . ?
F7 Cr7 O12A C26A -109(3) . . . . ?
F7 Cr7 O13A C31A 16(4) . . . . ?
F11 Cr7 O12A C26A -26(3) . . . . ?
O1A C1A C2A C3A -65(3) . . . . ?
O1A C1A C2A C4A 55(4) . . . . ?
O1A C1A C2A C5A 175(3) . . . . ?
O2A C1A C2A C3A 107(4) . . . . ?
O2A C1A C2A C4A -133(4) . . . . ?
O2A C1A C2A C5A -13(4) . . . . ?
O3A C6A C7A C8A 104(4) . . . . ?
O3A C6A C7A C9A -142(4) . . . . ?
O3A C6A C7A C10A -20(5) . . . . ?
O4A C6A C7A C8A -78(4) . . . . ?
O4A C6A C7A C9A 36(4) . . . . ?
O4A C6A C7A C10A 158(4) . . . . ?
O5A C11A C12A C13A -70(3) . . . . ?
O5A C11A C12A C14A 47(3) . . . . ?
O5A C11A C12A C15A 170(3) . . . . ?
O6A C11A C12A C13A 114(3) . . . . ?
O6A C11A C12A C14A -129(3) . . . . ?
O6A C11A C12A C15A -7(4) . . . . ?
O7A C16A C17A C18A -81(4) . . . . ?
O7A C16A C17A C19A 42(4) . . . . ?
O7A C16A C17A C20A 161(4) . . . . ?
O8A C16A C17A C18A 104(4) . . . . ?
O8A C16A C17A C19A -133(3) . . . . ?
O8A C16A C17A C20A -14(4) . . . . ?
O9A C21A C22A C23A 21(4) . . . . ?
O9A C21A C22A C24A 140(3) . . . . ?
O9A C21A C22A C25A -106(3) . . . . ?
O10A Cr7 O12A C26A 68(3) . . . . ?
O10A Cr7 O13A C31A -162(4) . . . . ?
O10A C21A C22A C23A -160(3) . . . . ?
O10A C21A C22A C24A -41(3) . . . . ?
O10A C21A C22A C25A 73(3) . . . . ?
O11A C26A C27A C28A 67(3) . . . . ?
O11A C26A C27A C29A -175(3) . . . . ?
O11A C26A C27A C30A -53(3) . . . . ?
O12A Cr7 O13A C31A 113(4) . . . . ?
O12A C26A C27A C28A -133(3) . . . . ?
O12A C26A C27A C29A -14(4) . . . . ?
O12A C26A C27A C30A 107(3) . . . . ?
O13A Cr7 O12A C26A 155(3) . . . . ?
O13A C31A C32A C33A 21(4) . . . . ?
O13A C31A C32A C34A -97(4) . . . . ?
O13A C31A C32A C35A 144(3) . . . . ?
O14A Zn12 F7 Cr7 40(2) . . . . ?
O14A C31A C32A C33A -151(4) . . . . ?
O14A C31A C32A C34A 92(4) . . . . ?
O14A C31A C32A C35A -28(5) . . . . ?
O15A Cr7 O13A C31A -72(4) . . . . ?
O15A C36A C37A C38A -70(3) . . . . ?
O15A C36A C37A C39A 48(3) . . . . ?
O15A C36A C37A C40A 167(2) . . . . ?
O16A Zn12 F7 Cr7 -48.4(19) . . . . ?
O16A C36A C37A C38A 114(3) . . . . ?
O16A C36A C37A C39A -128(3) . . . . ?
O16A C36A C37A C40A -10(3) . . . . ?
F16A Zn12 F7 Cr7 127.7(19) . . . . ?

loop_
_platon_squeeze_void_nr
_platon_squeeze_void_average_x
_platon_squeeze_void_average_y
_platon_squeeze_void_average_z
_platon_squeeze_void_volume
_platon_squeeze_void_count_electrons
_platon_squeeze_void_content
1 0.000 0.000 -0.002 2918 682 '18 THF'
2 0.052 0.390 0.976 29 1 ' '
3 0.052 0.662 0.476 30 1 '3 ?'
4 0.333 0.667 0.111 117 35 '6 ?'
5 0.333 0.667 0.611 117 35 '6 ?'
6 0.338 0.390 0.476 29 1 ' '
7 0.338 0.948 0.976 30 1 '3 ?'
8 0.390 0.052 0.524 29 1 ' '
9 0.390 0.338 0.024 29 1 ' '
10 0.610 0.662 0.976 29 1 ' '
11 0.610 0.948 0.476 29 1 ' '
12 0.667 0.333 0.389 118 35 '6 ?'
13 0.667 0.333 0.889 118 35 '6 ?'
14 0.662 0.052 0.024 30 1 '3 ?'
15 0.662 0.610 0.524 29 1 ' '
16 0.948 0.338 0.524 30 1 '3 ?'
17 0.948 0.610 0.024 29 1 ' '

loop_
_twin_individual_id
_twin_individual_mass_fraction_refined
_oxdiff_twin_reflns_isolated
_oxdiff_twin_reflns_overlapped
_twin_individual_twin_lattice_type
_twin_individual_twin_matrix_11
_twin_individual_twin_matrix_12
_twin_individual_twin_matrix_13
_twin_individual_twin_matrix_21
_twin_individual_twin_matrix_22
_twin_individual_twin_matrix_23
_twin_individual_twin_matrix_31
_twin_individual_twin_matrix_32
_twin_individual_twin_matrix_33
1 0.80933 61662 13597 ref 1.0000 0.0000 0.0000 0.0000 1.0000 0.0000 0.0000 0.0000 1.0000
2 0.19067 61396 13597 nmt -1.0017 -0.9999 -0.0625 0.9994 -0.0018 -0.0354 -0.0044 -0.0297 1.0005
